data_2311717
loop_
_publ_author_name
'Corr\^ea, Cinthia Antunes'
'Perez, Olivier'
'Kope\<cek, Jarom\'ir'
'Br\'azda, Petr'
'Klementov\'a, Mariana'
'Palatinus, Luk\'a\<s'

_publ_section_title
;
 Crystal structures of \h''-Cu<sub>3+x</sub>Si and
 \h'''-Cu<sub>3+x</sub>Si.
;
_journal_coeditor_code BP5097
_journal_issue 'Pt 4'
_journal_name_full 'Acta crystallographica Section B, Structural science, crystal engineering and materials'
_journal_page_first 767
_journal_page_last 774
_journal_paper_doi 10.1107/S2052520617006163
_journal_volume 73
_journal_year 2017
_chemical_formula_sum 'Cu3.311 Si'
_chemical_formula_weight 238.5
_space_group_IT_number 147
_space_group_name_Hall '-P 3'
_space_group_name_H-M_alt 'P -3'
_symmetry_cell_setting trigonal
_symmetry_space_group_name_Hall '-P 3'
_symmetry_space_group_name_H-M 'P -3'
_cell_angle_alpha 90
_cell_angle_beta 90
_cell_angle_gamma 120
_cell_formula_units_Z 2352
_cell_length_a 56.9800(3)
_cell_length_b 56.9800(3)
_cell_length_c 44.055(2)
_cell_measurement_reflns_used 2251
_cell_measurement_temperature 393
_cell_measurement_theta_max 28.2052
_cell_measurement_theta_min 5.5621
_cell_volume 123871(6)
_computing_cell_refinement 'Bruker SAINT, v. 8.34A'
_computing_data_collection 'Bruker SAINT, v. 8.34A'
_computing_data_reduction 'Bruker SAINT, v. 8.34A, Sadabs (Sheldrick 1996)'
_computing_structure_refinement 'Jana2006 (Petricek et al., 2014)'
_computing_structure_solution 'Supeflip (Palatinus and Chapuis, 2007)'
_diffrn_ambient_temperature 393
_diffrn_measured_fraction_theta_full 0.02
_diffrn_measured_fraction_theta_max 0.02
_diffrn_measurement_device 'four-circle diffractometer'
_diffrn_measurement_device_type 'KappaCCD (Bruker-Nonius)'
_diffrn_measurement_method phi-scan
_diffrn_radiation_monochromator graphite
_diffrn_radiation_type 'Mo K\a'
_diffrn_radiation_wavelength 0.71073
_diffrn_reflns_av_R_equivalents 0.1388
_diffrn_reflns_limit_h_max 77
_diffrn_reflns_limit_h_min -77
_diffrn_reflns_limit_k_max 77
_diffrn_reflns_limit_k_min -77
_diffrn_reflns_limit_l_max 59
_diffrn_reflns_limit_l_min -60
_diffrn_reflns_number 25518
_diffrn_reflns_theta_full 29.25
_diffrn_reflns_theta_max 29.25
_diffrn_reflns_theta_min 2.03
_diffrn_standards_number 0
_exptl_absorpt_coefficient_mu 33.346
_exptl_absorpt_correction_T_max 0.7460
_exptl_absorpt_correction_T_min 0.4204
_exptl_absorpt_correction_type multi-scan
_exptl_absorpt_process_details '<i>SADABS</i> (J.Appl.Cryst.48 (2015). )'
_exptl_crystal_colour 'metallic gray'
_exptl_crystal_density_diffrn 7.5194
_exptl_crystal_description irregular
_exptl_crystal_F_000 258780
_exptl_crystal_size_max 0.157
_exptl_crystal_size_mid 0.126
_exptl_crystal_size_min 0.088
_refine_diff_density_max 12.91
_refine_diff_density_min -17.54
_refine_ls_extinction_method none
_refine_ls_goodness_of_fit_ref 2.93
_refine_ls_hydrogen_treatment undef
_refine_ls_number_constraints 6777
_refine_ls_number_parameters 6
_refine_ls_number_reflns 4920
_refine_ls_number_restraints 0
_refine_ls_R_factor_all 0.2613
_refine_ls_R_factor_gt 0.1192
_refine_ls_shift/su_max 0.0005
_refine_ls_shift/su_mean 0.0004
_refine_ls_structure_factor_coef F
_refine_ls_weighting_details w=1/(\s^2^(F)+0.0001F^2^)
_refine_ls_weighting_scheme sigma
_refine_ls_wR_factor_gt 0.1308
_refine_ls_wR_factor_ref 0.1366
_reflns_number_gt 1471
_reflns_number_total 4920
_reflns_threshold_expression I>3\s(I)
_cod_data_source_file bp5097sup1.cif
_cod_data_source_block eta2
_cod_original_cell_volume 123870(6)
_cod_original_formula_sum 'Cu3.311 Si1'
_cod_database_code 2311717

loop_
_space_group_symop_id
_space_group_symop_operation_xyz
1 x,y,z
2 -y,x-y,z
3 -x+y,-x,z
4 -x,-y,-z
5 y,-x+y,-z
6 x-y,x,-z

loop_
_atom_site_type_symbol
_atom_site_label
_atom_site_fract_x
_atom_site_fract_y
_atom_site_fract_z
_atom_site_U_iso_or_equiv
_atom_site_adp_type
_atom_site_calc_flag
_atom_site_occupancy
Cu Cu02001 0.666667 0.333333 0.022108 0.0148(3) Uiso d 1
Cu Cu02002 0.024504 0.190031 0.02182 0.0148(3) Uiso d 1
Cu Cu02003 0.308594 0.47657 0.021959 0.0148(3) Uiso d 1
Cu Cu02004 0.807384 0.118631 0.022212 0.0148(3) Uiso d 1
Cu Cu02005 0.238843 0.545147 0.022695 0.0148(3) Uiso d 1
Cu Cu02006 0.381896 0.046858 0.022287 0.0148(3) Uiso d 1
Cu Cu02007 0.739087 0.186765 0.02301 0.0148(3) Uiso d 1
Cu Cu02008 0.023002 0.474431 0.022332 0.0148(3) Uiso d 1
Cu Cu02009 0.668944 0.050222 0.022286 0.0148(3) Uiso d 1
Cu Cu02010 0.118421 0.380679 0.023442 0.0148(3) Uiso d 1
Cu Cu02011 0.905019 0.025804 0.023745 0.0148(3) Uiso d 1
Cu Cu02012 0.598208 0.194916 0.02365 0.0148(3) Uiso d 1
Cu Cu02013 0.617075 0.023472 0.023725 0.0148(3) Uiso d 1
Cu Cu02014 0.475446 0.236519 0.023664 0.0148(3) Uiso d 1
Cu Cu02015 0.547796 0.16947 0.024373 0.0148(3) Uiso d 1
Cu Cu02016 0.473457 0.522959 0.024325 0.0148(3) Uiso d 1
Cu Cu02017 0.098248 0.043101 0.023894 0.0148(3) Uiso d 1
Cu Cu02018 0.164784 0.26113 0.02316 0.0148(3) Uiso d 1
Cu Cu02019 0.265168 0.596463 0.024055 0.0148(3) Uiso d 1
Cu Cu02020 0.19058 0.312575 0.025058 0.0148(3) Uiso d 1
Cu Cu02021 0.329879 0.02269 0.024993 0.0148(3) Uiso d 1
Cu Cu02022 0.523246 0.117361 0.023102 0.0148(3) Uiso d 1
Cu Cu02023 0.092138 0.118528 0.022999 0.0148(3) Uiso d 1
Cu Cu02024 0.170888 0.410814 0.023731 0.0148(3) Uiso d 1
Cu Cu02025 0.332156 0.448029 0.024824 0.0148(3) Uiso d 1
Cu Cu02026 0.831787 0.091416 0.024302 0.0148(3) Uiso d 1
Cu Cu02027 0.187103 0.23319 0.024728 0.0148(3) Uiso d 1
Cu Cu02028 0.086165 0.401024 0.02441 0.0148(3) Uiso d 1
Cu Cu02029 0.307095 0.047518 0.025685 0.0148(3) Uiso d 1
Cu Cu02030 0.238781 0.333963 0.024344 0.0148(3) Uiso d 1
Cu Cu02031 0.972258 0.167762 0.026002 0.0148(3) Uiso d 1
Cu Cu02032 0.62101 0.1665 0.02667 0.0148(3) Uiso d 1
Cu Cu02033 0.099504 0.327774 0.025025 0.0148(3) Uiso d 1
Cu Cu02034 0.731671 0.259541 0.024328 0.0148(3) Uiso d 1
Cu Cu02035 0.187631 0.523445 0.026775 0.0148(3) Uiso d 1
Cu Cu02036 0.239179 0.263178 0.024165 0.0148(3) Uiso d 1
Cu Cu02037 0.411388 0.098162 0.025043 0.0148(3) Uiso d 1
Cu Cu02038 0.268735 0.311529 0.025648 0.0148(3) Uiso d 1
Cu Cu02039 0.804455 0.188219 0.025889 0.0148(3) Uiso d 1
Cu Cu02040 0.234742 0.617993 0.024039 0.0148(3) Uiso d 1
Cu Cu02041 0.739515 0.049543 0.02556 0.0148(3) Uiso d 1
Cu Cu02042 0.372355 0.400961 0.025283 0.0148(3) Uiso d 1
Cu Cu02043 0.094653 0.191197 0.025368 0.0148(3) Uiso d 1
Cu Cu02044 0.306849 0.546139 0.025571 0.0148(3) Uiso d 1
Cu Cu02045 0.160432 0.044343 0.025728 0.0148(3) Uiso d 1
Cu Cu02046 0.45154 0.047158 0.025367 0.0148(3) Uiso d 1
Cu Cu02047 0.582098 0.041158 0.025318 0.0148(3) Uiso d 1
Cu Cu02048 0.054947 0.241797 0.02577 0.0148(3) Uiso d 1
Cu Cu02049 0.667411 0.116626 0.02575 0.0148(3) Uiso d 1
Cu Cu02050 0.458811 0.183806 0.025577 0.0148(3) Uiso d 1
Cu Cu02051 0.456997 0.470972 0.025897 0.0148(3) Uiso d 1
Cu Cu02052 0.383807 0.482608 0.025524 0.0148(3) Uiso d 1
Cu Cu02053 0.868781 0.041902 0.026014 0.0148(3) Uiso d 1
Cu Cu02054 0.168499 0.550683 0.025896 0.0148(3) Uiso d 1
Cu Cu02055 0.24026 0.406024 0.02548 0.0148(3) Uiso d 1
Cu Cu02056 0.597578 0.261152 0.025271 0.0148(3) Uiso d 1
Cu Cu02057 0.170016 0.471391 0.026497 0.0148(3) Uiso d 1
Cu Cu02058 0.029145 0.3432 0.026435 0.0148(3) Uiso d 1
Cu Cu02059 0.442712 0.542891 0.023929 0.0148(3) Uiso d 1
Cu Cu02060 0.687007 0.301612 0.027129 0.0148(3) Uiso d 1
Cu Cu02061 0.329759 0.099543 0.027276 0.0148(3) Uiso d 1
Cu Cu02062 0.594471 0.119648 0.025206 0.0148(3) Uiso d 1
Cu Cu02063 0.510319 0.184173 0.02655 0.0148(3) Uiso d 1
Cu Cu02064 0.027084 0.05232 0.026061 0.0148(3) Uiso d 1
Cu Cu02065 0.331929 0.161452 0.027498 0.0148(3) Uiso d 1
Cu Cu02066 0.153041 0.327024 0.027048 0.0148(3) Uiso d 1
Cu Cu02067 0.378392 0.117071 0.02509 0.0148(3) Uiso d 1
Cu Cu02068 0.240727 0.116226 0.024991 0.0148(3) Uiso d 1
Cu Cu02069 0.093762 0.477062 0.025565 0.0148(3) Uiso d 1
Cu Cu02070 0.541654 0.085532 0.02598 0.0148(3) Uiso d 1
Cu Cu02071 0.020675 0.259109 0.025385 0.0148(3) Uiso d 1
Cu Cu02072 0.317291 0.634242 0.026742 0.0148(3) Uiso d 1
Cu Cu02073 0.041415 0.441337 0.026815 0.0148(3) Uiso d 1
Cu Cu02074 0.673262 0.202105 0.02729 0.0148(3) Uiso d 1
Cu Cu02075 0.256611 0.458073 0.028049 0.0148(3) Uiso d 1
Cu Cu02076 0.818271 0.03933 0.026783 0.0148(3) Uiso d 1
Cu Cu02077 0.174772 0.181745 0.027175 0.0148(3) Uiso d 1
Cu Cu02078 0.341029 0.528275 0.028127 0.0148(3) Uiso d 1
Cu Cu02079 0.320059 0.396081 0.026953 0.0148(3) Uiso d 1
Cu Cu02080 0.247851 0.069052 0.027069 0.0148(3) Uiso d 1
Cu Cu02081 0.319149 0.351275 0.027615 0.0148(3) Uiso d 1
Cu Cu02082 0.393337 0.534075 0.028355 0.0148(3) Uiso d 1
Cu Cu02083 0.461802 0.138255 0.027444 0.0148(3) Uiso d 1
Cu Cu02084 0.395878 0.58061 0.026941 0.0148(3) Uiso d 1
Cu Cu02085 0.704892 0.101758 0.028085 0.0148(3) Uiso d 1
Cu Cu02086 0.534589 0.036706 0.027846 0.0148(3) Uiso d 1
Cu Cu02087 0.040918 0.104376 0.027691 0.0148(3) Uiso d 1
Cu Cu02088 0.10564 0.284293 0.027656 0.0148(3) Uiso d 1
Cu Cu02089 0.288631 0.109693 0.027927 0.0148(3) Uiso d 1
Cu Cu02090 0.752938 0.149658 0.028291 0.0148(3) Uiso d 1
Cu Cu02091 0.04278 0.156831 0.028527 0.0148(3) Uiso d 1
Cu Cu02092 0.6817 0.2502 0.0267 0.0148(3) Uiso d 1
Cu Cu02093 0.111969 0.009364 0.029089 0.0148(3) Uiso d 1
Cu Cu02094 0.036699 0.392547 0.028035 0.0148(3) Uiso d 1
Cu Cu02095 0.209743 0.461148 0.028062 0.0148(3) Uiso d 1
Cu Cu02096 0.755914 0.101352 0.028494 0.0148(3) Uiso d 1
Cu Cu02097 0.688475 0.168528 0.029087 0.0148(3) Uiso d 1
Cu Cu02098 0.255381 0.510383 0.028726 0.0148(3) Uiso d 1
Cu Cu02099 0.687748 0.017512 0.029123 0.0148(3) Uiso d 1
Cu Cu02100 0.399754 0.013464 0.029067 0.0148(3) Uiso d 1
Cu Cu02101 0.974623 0.022942 0.02917 0.0148(3) Uiso d 1
Cu Cu02102 0.633694 0.245841 0.028929 0.0148(3) Uiso d 1
Cu Cu02103 0.484589 0.028317 0.029042 0.0148(3) Uiso d 1
Cu Cu02104 0.253641 0.030352 0.029012 0.0148(3) Uiso d 1
Cu Cu02105 0.113829 0.24271 0.029666 0.0148(3) Uiso d 1
Cu Cu02106 0.116449 0.525657 0.029365 0.0148(3) Uiso d 1
Cu Cu02107 0.188388 0.3772 0.030449 0.0148(3) Uiso d 1
Cu Cu02108 0.270575 0.385736 0.030119 0.0148(3) Uiso d 1
Cu Cu02109 0.120071 0.451242 0.030549 0.0148(3) Uiso d 1
Cu Cu02110 0.125103 0.169888 0.030175 0.0148(3) Uiso d 1
Cu Cu02111 0.471911 0.098887 0.030069 0.0148(3) Uiso d 1
Cu Cu02112 0.768645 0.027672 0.030451 0.0148(3) Uiso d 1
Cu Cu02113 0.617413 0.09041 0.030676 0.0148(3) Uiso d 1
Cu Cu02114 0.048143 0.311269 0.031127 0.0148(3) Uiso d 1
Cu Cu02115 0.546055 0.234897 0.030999 0.0148(3) Uiso d 1
Cu Cu02116 0.408526 0.169209 0.030957 0.0148(3) Uiso d 1
Cu Cu02117 0.330363 0.597523 0.030817 0.0148(3) Uiso d 1
Cu Cu02118 0.904069 0.09299 0.031228 0.0148(3) Uiso d 1
Cu Cu02119 0.405528 0.452276 0.031384 0.0148(3) Uiso d 1
Cu Cu03001 0.425941 0.067262 0.054796 0.0109(3) Uiso d 1
Cu Cu03002 0.068656 0.21043 0.055027 0.0109(3) Uiso d 1
Cu Cu03003 0.28361 0.568924 0.054828 0.0109(3) Uiso d 1
Cu Cu03004 0.785598 0.074306 0.054886 0.0109(3) Uiso d 1
Cu Cu03005 0.141312 0.216315 0.054634 0.0109(3) Uiso d 1
Cu Cu03006 0.216399 0.358482 0.054234 0.0109(3) Uiso d 1
Cu Cu03007 0.285668 0.431541 0.055092 0.0109(3) Uiso d 1
Cu Cu03008 0.572996 0.214808 0.054776 0.0109(3) Uiso d 1
Cu Cu03009 0.642077 0.141055 0.0541 0.0109(3) Uiso d 1
Cu Cu03010 0 0 0.053885 0.0109(3) Uiso d 1
Cu Cu03011 0.717898 0.002054 0.054493 0.0109(3) Uiso d 1
Cu Cu03012 0.497515 0.073311 0.054929 0.0109(3) Uiso d 1
Cu Cu03013 0.142018 0.07133 0.055171 0.0109(3) Uiso d 1
Cu Cu03014 0.142035 0.499347 0.054035 0.0109(3) Uiso d 1
Cu Cu03015 0.069063 0.498495 0.055127 0.0109(3) Uiso d 1
Cu Cu03016 0.642165 0.288694 0.055432 0.0109(3) Uiso d 1
Cu Cu03017 0.78374 0.213537 0.055099 0.0109(3) Uiso d 1
Cu Cu03018 0.644027 0.07004 0.05506 0.0109(3) Uiso d 1
Cu Cu03019 0.002941 0.214436 0.055246 0.0109(3) Uiso d 1
Cu Cu03020 0.360062 0.144796 0.054649 0.0109(3) Uiso d 1
Cu Cu03021 0.43325 0.002595 0.055162 0.0109(3) Uiso d 1
Cu Cu03022 0.358816 0.071004 0.055159 0.0109(3) Uiso d 1
Cu Cu03023 0.213632 0.285098 0.05495 0.0109(3) Uiso d 1
Cu Cu03024 0.570126 0.142612 0.055028 0.0109(3) Uiso d 1
Cu Cu03025 0.285059 0.998917 0.054509 0.0109(3) Uiso d 1
Cu Cu03026 0.354189 0.572497 0.054977 0.0109(3) Uiso d 1
Cu Cu03027 0.290181 0.501912 0.055474 0.0109(3) Uiso d 1
Cu Cu03028 0.572737 -0.000733 0.055616 0.0109(3) Uiso d 1
Cu Cu03029 0.216122 0.571964 0.055135 0.0109(3) Uiso d 1
Cu Cu03030 0.075929 0.146049 0.055297 0.0109(3) Uiso d 1
Cu Cu03031 0.354152 0.496517 0.05554 0.0109(3) Uiso d 1
Cu Cu03032 0.712643 0.066986 0.055541 0.0109(3) Uiso d 1
Cu Cu03033 0.854427 0.139972 0.055381 0.0109(3) Uiso d 1
Cu Cu03034 0.073233 0.357813 0.055544 0.0109(3) Uiso d 1
Cu Cu03035 0.858762 0.074597 0.055961 0.0109(3) Uiso d 1
Cu Cu03036 0.500261 0.216913 0.055913 0.0109(3) Uiso d 1
Cu Cu03037 0.282534 0.64032 0.056124 0.0109(3) Uiso d 1
Cu Cu03038 0.2116 0.071904 0.0549 0.0109(3) Uiso d 1
Cu Cu03039 0.927051 0.000205 0.055187 0.0109(3) Uiso d 1
Cu Cu03040 0.146768 0.001106 0.05564 0.0109(3) Uiso d 1
Cu Cu03041 0.860119 0.000036 0.056004 0.0109(3) Uiso d 1
Cu Cu03042 0.428777 0.498843 0.055039 0.0109(3) Uiso d 1
Cu Cu03043 0.570921 0.281907 0.055308 0.0109(3) Uiso d 1
Cu Cu03044 0.142446 0.359346 0.055693 0.0109(3) Uiso d 1
Cu Cu03045 0.142173 0.42653 0.055293 0.0109(3) Uiso d 1
Cu Cu03046 0.42533 0.141193 0.0563 0.0109(3) Uiso d 1
Cu Cu03047 0.503181 0.143127 0.056097 0.0109(3) Uiso d 1
Cu Cu03048 0.213915 0.424794 0.055558 0.0109(3) Uiso d 1
Cu Cu03049 0.790045 0.145123 0.055884 0.0109(3) Uiso d 1
Cu Cu03050 0.003625 0.50071 0.055854 0.0109(3) Uiso d 1
Cu Cu03051 0.067679 0.284929 0.055714 0.0109(3) Uiso d 1
Cu Cu03052 0.212204 0.501065 0.056109 0.0109(3) Uiso d 1
Cu Cu03053 0.356034 0.002476 0.056096 0.0109(3) Uiso d 1
Cu Cu03054 0.642466 0.002839 0.055692 0.0109(3) Uiso d 1
Cu Cu03055 0.716982 0.215084 0.055478 0.0109(3) Uiso d 1
Cu Cu03056 0.711393 0.143453 0.055933 0.0109(3) Uiso d 1
Cu Cu03057 0.07418 0.431882 0.055989 0.0109(3) Uiso d 1
Cu Cu03058 0.068908 -0.000079 0.056007 0.0109(3) Uiso d 1
Cu Cu03059 0.214755 0.21707 0.056425 0.0109(3) Uiso d 1
Cu Cu03060 0.145674 0.286565 0.056294 0.0109(3) Uiso d 1
Cu Cu03061 0.359686 0.43176 0.055467 0.0109(3) Uiso d 1
Cu Cu03062 0.572879 0.074201 0.056323 0.0109(3) Uiso d 1
Cu Cu03063 0.642001 0.212215 0.056201 0.0109(3) Uiso d 1
Cu Cu03064 0.143484 0.57044 0.056291 0.0109(3) Uiso d 1
Cu Cu03065 0.283998 0.355361 0.056525 0.0109(3) Uiso d 1
Cu Cu03066 0.286474 0.071661 0.056627 0.0109(3) Uiso d 1
Cu Cu04001 0.737972 0.118807 0.078313 0.0101(3) Uiso d 1
Cu Cu04002 0.238399 0.476366 0.078536 0.0101(3) Uiso d 1
Cu Cu04003 0.023131 0.404441 0.078751 0.0101(3) Uiso d 1
Cu Cu04004 0.023871 0.11946 0.078655 0.0101(3) Uiso d 1
Cu Cu04005 0.095504 0.261495 0.07936 0.0101(3) Uiso d 1
Cu Cu04006 0.666297 0.261959 0.079507 0.0101(3) Uiso d 1
Cu Cu04007 0.522948 0.047081 0.079851 0.0101(3) Uiso d 1
Cu Cu04008 0.453007 0.118828 0.080024 0.0101(3) Uiso d 1
Cu Cu04009 0.380407 0.547074 0.080104 0.0101(3) Uiso d 1
Cu Cu04010 0.165866 0.190066 0.081599 0.0101(3) Uiso d 1
Cu Cu04011 0.310146 0.333131 0.081759 0.0101(3) Uiso d 1
Cu Cu04012 0.808795 0.047117 0.080736 0.0101(3) Uiso d 1
Cu Cu04013 0.310057 0.61883 0.081869 0.0101(3) Uiso d 1
Cu Cu04014 0.308922 0.404456 0.08049 0.0101(3) Uiso d 1
Cu Cu04015 0.237955 0.047192 0.081183 0.0101(3) Uiso d 1
Cu Cu04016 0.309232 0.119466 0.082397 0.0101(3) Uiso d 1
Cu Cu04017 0.523783 0.191066 0.08295 0.0101(3) Uiso d 1
Cu Cu04018 0.166706 0.334158 0.083368 0.0101(3) Uiso d 1
Cu Cu04019 0.45164 0.189829 0.082208 0.0101(3) Uiso d 1
Cu Cu04020 0.667596 0.190642 0.084086 0.0101(3) Uiso d 1
Cu Cu04021 0.595417 0.048504 0.081967 0.0101(3) Uiso d 1
Cu Cu04022 0.880781 0.047944 0.083075 0.0101(3) Uiso d 1
Cu Cu04023 0.310133 0.048207 0.083037 0.0101(3) Uiso d 1
Cu Cu04024 0.095627 0.547205 0.082203 0.0101(3) Uiso d 1
Cu Cu04025 0.095134 0.405501 0.082851 0.0101(3) Uiso d 1
Cu Cu04026 0.023543 0.190199 0.083547 0.0101(3) Uiso d 1
Cu Cu04027 0.666667 0.333333 0.083473 0.0101(3) Uiso d 1
Cu Cu04028 0.094937 0.332878 0.083358 0.0101(3) Uiso d 1
Cu Cu04029 0.309559 0.476337 0.08352 0.0101(3) Uiso d 1
Cu Cu04030 0.80953 0.119488 0.083652 0.0101(3) Uiso d 1
Cu Cu04031 0.024308 0.33347 0.085104 0.0101(3) Uiso d 1
Cu Cu04032 0.023861 0.476337 0.083813 0.0101(3) Uiso d 1
Cu Cu04033 0.380512 0.047433 0.083925 0.0101(3) Uiso d 1
Cu Cu04034 0.66716 0.047865 0.083546 0.0101(3) Uiso d 1
Cu Cu04035 0.167727 0.548027 0.084439 0.0101(3) Uiso d 1
Cu Cu04036 0.237377 0.547105 0.083704 0.0101(3) Uiso d 1
Cu Cu04037 0.595477 0.189968 0.083503 0.0101(3) Uiso d 1
Cu Cu04038 0.737651 0.189816 0.083487 0.0101(3) Uiso d 1
Cu Cu04039 0.452586 0.475878 0.084576 0.0101(3) Uiso d 1
Cu Cu04040 0.094418 0.047023 0.082955 0.0101(3) Uiso d 1
Cu Cu04041 0.167135 0.405025 0.083663 0.0101(3) Uiso d 1
Cu Cu04042 0.165833 0.47524 0.085573 0.0101(3) Uiso d 1
Cu Cu04043 0.167215 0.262507 0.08426 0.0101(3) Uiso d 1
Cu Cu04044 0.095095 0.11885 0.08424 0.0101(3) Uiso d 1
Cu Cu04045 0.524343 0.119459 0.084497 0.0101(3) Uiso d 1
Cu Cu04046 0.23778 0.33236 0.084617 0.0101(3) Uiso d 1
Cu Cu04047 0.380427 0.404378 0.084423 0.0101(3) Uiso d 1
Cu Cu04048 0.737676 0.261574 0.084265 0.0101(3) Uiso d 1
Cu Cu04049 0.024916 0.048025 0.08573 0.0101(3) Uiso d 1
Cu Cu04050 0.237595 0.262367 0.085138 0.0101(3) Uiso d 1
Cu Cu04051 0.59476 0.119707 0.085561 0.0101(3) Uiso d 1
Cu Cu04052 0.237609 0.618312 0.085006 0.0101(3) Uiso d 1
Cu Cu04053 0.381453 0.190756 0.086365 0.0101(3) Uiso d 1
Cu Cu04054 0.166083 0.047403 0.086064 0.0101(3) Uiso d 1
Cu Cu04055 0.381108 0.476967 0.085564 0.0101(3) Uiso d 1
Cu Cu04056 0.665923 0.117985 0.086458 0.0101(3) Uiso d 1
Cu Cu04057 0.238935 0.119132 0.085452 0.0101(3) Uiso d 1
Cu Cu04058 0.09493 0.477074 0.086307 0.0101(3) Uiso d 1
Cu Cu04059 0.380098 0.117926 0.085927 0.0101(3) Uiso d 1
Cu Cu04060 0.309015 0.547451 0.086925 0.0101(3) Uiso d 1
Cu Cu04061 0.239136 0.405109 0.086825 0.0101(3) Uiso d 1
Cu Cu04062 0.738748 0.047982 0.087115 0.0101(3) Uiso d 1
Cu Cu04063 0.02286 0.260779 0.086241 0.0101(3) Uiso d 1
Cu Cu04064 0.595918 0.261929 0.086706 0.0101(3) Uiso d 1
Cu Cu04065 0.095221 0.190942 0.087105 0.0101(3) Uiso d 1
Cu Cu04066 0.452082 0.047663 0.087403 0.0101(3) Uiso d 1
Cu Cu05001 0.355214 0.140987 0.110094 0.0109(3) Uiso d 1
Cu Cu05002 0.213725 0.355053 0.110109 0.0109(3) Uiso d 1
Cu Cu05003 0.286926 0.002044 0.110046 0.0109(3) Uiso d 1
Cu Cu05004 0.143521 0.501252 0.109864 0.0109(3) Uiso d 1
Cu Cu05005 0.642358 0.143708 0.109898 0.0109(3) Uiso d 1
Cu Cu05006 0 0 0.109579 0.0109(3) Uiso d 1
Cu Cu05007 0.284544 0.287229 0.109996 0.0109(3) Uiso d 1
Cu Cu05008 0.571155 0.211753 0.110341 0.0109(3) Uiso d 1
Cu Cu05009 0.216582 0.070817 0.110307 0.0109(3) Uiso d 1
Cu Cu05010 0.360293 0.571598 0.110303 0.0109(3) Uiso d 1
Cu Cu05011 0.430454 0.502614 0.110269 0.0109(3) Uiso d 1
Cu Cu05012 0.14632 0.216457 0.110179 0.0109(3) Uiso d 1
Cu Cu05013 0.504063 0.07278 0.110165 0.0109(3) Uiso d 1
Cu Cu05014 0.710723 0.282461 0.110568 0.0109(3) Uiso d 1
Cu Cu05015 0.928202 0.068382 0.110545 0.0109(3) Uiso d 1
Cu Cu05016 0.283314 0.572935 0.110468 0.0109(3) Uiso d 1
Cu Cu05017 0.35366 0.426397 0.110802 0.0109(3) Uiso d 1
Cu Cu05018 0.067949 0.1386 0.110564 0.0109(3) Uiso d 1
Cu Cu05019 0.573894 0.002822 0.110835 0.0109(3) Uiso d 1
Cu Cu05020 0.426338 0.073761 0.110595 0.0109(3) Uiso d 1
Cu Cu05021 0.004835 0.430421 0.110913 0.0109(3) Uiso d 1
Cu Cu05022 0.214317 0.43239 0.111076 0.0109(3) Uiso d 1
Cu Cu05023 0.713223 0.075001 0.111179 0.0109(3) Uiso d 1
Cu Cu05024 0.783467 0.216031 0.111186 0.0109(3) Uiso d 1
Cu Cu05025 0.79037 0.074037 0.111084 0.0109(3) Uiso d 1
Cu Cu05026 0.213009 0.285309 0.112136 0.0109(3) Uiso d 1
Cu Cu05027 0.074313 0.284712 0.111254 0.0109(3) Uiso d 1
Cu Cu05028 0.07471 0.35944 0.111147 0.0109(3) Uiso d 1
Cu Cu05029 0.068807 0.216576 0.11112 0.0109(3) Uiso d 1
Cu Cu05030 0.853758 0.070087 0.11133 0.0109(3) Uiso d 1
Cu Cu05031 0.783017 0.138748 0.111641 0.0109(3) Uiso d 1
Cu Cu05032 0.283204 0.495222 0.111413 0.0109(3) Uiso d 1
Cu Cu05033 0.640919 0.067321 0.111487 0.0109(3) Uiso d 1
Cu Cu05034 0.497734 0.214489 0.111292 0.0109(3) Uiso d 1
Cu Cu05035 0.718009 0.143076 0.111775 0.0109(3) Uiso d 1
Cu Cu05036 0.290302 0.431455 0.111404 0.0109(3) Uiso d 1
Cu Cu05037 0.570315 0.144128 0.112062 0.0109(3) Uiso d 1
Cu Cu05038 0.647423 0.288718 0.111572 0.0109(3) Uiso d 1
Cu Cu05039 0.140878 0.42505 0.111614 0.0109(3) Uiso d 1
Cu Cu05040 0.067532 0.425406 0.111668 0.0109(3) Uiso d 1
Cu Cu05041 0.216874 0.500406 0.112012 0.0109(3) Uiso d 1
Cu Cu05042 0.003792 0.145489 0.111768 0.0109(3) Uiso d 1
Cu Cu05043 0.286319 0.640852 0.111743 0.0109(3) Uiso d 1
Cu Cu05044 0.357014 0.068852 0.111945 0.0109(3) Uiso d 1
Cu Cu05045 0.359291 0.001359 0.112007 0.0109(3) Uiso d 1
Cu Cu05046 0.069131 0.501454 0.111751 0.0109(3) Uiso d 1
Cu Cu05047 0.2111 0.000667 0.11176 0.0109(3) Uiso d 1
Cu Cu05048 0.430669 0.141385 0.111725 0.0109(3) Uiso d 1
Cu Cu05049 0.216064 0.570845 0.111935 0.0109(3) Uiso d 1
Cu Cu05050 0.92722 0.002116 0.111759 0.0109(3) Uiso d 1
Cu Cu05051 0.353845 0.499943 0.111971 0.0109(3) Uiso d 1
Cu Cu05052 0.141825 0.358918 0.11168 0.0109(3) Uiso d 1
Cu Cu05053 0.497487 0.999277 0.111948 0.0109(3) Uiso d 1
Cu Cu05054 0.501134 0.143368 0.111999 0.0109(3) Uiso d 1
Cu Cu05055 0.073876 0.999483 0.112133 0.0109(3) Uiso d 1
Cu Cu05056 0.854005 0.14193 0.112122 0.0109(3) Uiso d 1
Cu Cu05057 0.999171 0.858412 0.111871 0.0109(3) Uiso d 1
Cu Cu05058 0.71696 0.214457 0.111854 0.0109(3) Uiso d 1
Cu Cu05059 0.142738 0.28555 0.112306 0.0109(3) Uiso d 1
Cu Cu05060 0.643794 0.002718 0.111987 0.0109(3) Uiso d 1
Cu Cu05061 0.21185 0.213065 0.112005 0.0109(3) Uiso d 1
Cu Cu05062 0.643193 0.215648 0.112491 0.0109(3) Uiso d 1
Cu Cu05063 0.568478 0.06955 0.112134 0.0109(3) Uiso d 1
Cu Cu05064 0.28694 0.356874 0.112305 0.0109(3) Uiso d 1
Cu Cu05065 0.426739 0.570089 0.112573 0.0109(3) Uiso d 1
Cu Cu05066 0.285567 0.071658 0.112489 0.0109(3) Uiso d 1
Cu Cu06001 0.333333 0.666667 0.134891 0.0148(3) Uiso d 1
Cu Cu06002 0.478198 0.168218 0.135093 0.0148(3) Uiso d 1
Cu Cu06003 0.545424 0.02007 0.135249 0.0148(3) Uiso d 1
Cu Cu06004 0.834681 0.02367 0.135101 0.0148(3) Uiso d 1
Cu Cu06005 0.335634 0.380538 0.135367 0.0148(3) Uiso d 1
Cu Cu06006 0.121321 0.312242 0.135386 0.0148(3) Uiso d 1
Cu Cu06007 0.400825 0.518125 0.135604 0.0148(3) Uiso d 1
Cu Cu06008 0.045784 0.376126 0.135537 0.0148(3) Uiso d 1
Cu Cu06009 0.90111 0.163406 0.135592 0.0148(3) Uiso d 1
Cu Cu06010 0.69124 0.235403 0.135866 0.0148(3) Uiso d 1
Cu Cu06011 0.126691 0.027557 0.135695 0.0148(3) Uiso d 1
Cu Cu06012 0.186663 0.453712 0.136005 0.0148(3) Uiso d 1
Cu Cu06013 0.337574 0.095447 0.13634 0.0148(3) Uiso d 1
Cu Cu06014 0.191353 0.592868 0.136525 0.0148(3) Uiso d 1
Cu Cu06015 0.046564 0.090322 0.13693 0.0148(3) Uiso d 1
Cu Cu06016 0.984488 0.240948 0.136078 0.0148(3) Uiso d 1
Cu Cu06017 0.769973 0.170997 0.136268 0.0148(3) Uiso d 1
Cu Cu06018 0.614375 0.24398 0.136183 0.0148(3) Uiso d 1
Cu Cu06019 0.109932 0.510472 0.137975 0.0148(3) Uiso d 1
Cu Cu06020 0.272979 0.529205 0.136511 0.0148(3) Uiso d 1
Cu Cu06021 0.685807 0.098262 0.137364 0.0148(3) Uiso d 1
Cu Cu06022 0.111361 0.223392 0.137262 0.0148(3) Uiso d 1
Cu Cu06023 0.255629 0.388696 0.136781 0.0148(3) Uiso d 1
Cu Cu06024 0.467871 0.078437 0.137678 0.0148(3) Uiso d 1
Cu Cu06025 0.551532 0.097888 0.13874 0.0148(3) Uiso d 1
Cu Cu06026 0.75299 0.033215 0.137732 0.0148(3) Uiso d 1
Cu Cu06027 0.682781 0.148898 0.139317 0.0148(3) Uiso d 1
Cu Cu06028 0.418398 0.030824 0.137621 0.0148(3) Uiso d 1
Cu Cu06029 0.108963 0.175534 0.138205 0.0148(3) Uiso d 1
Cu Cu06030 0.212498 0.392954 0.138776 0.0148(3) Uiso d 1
Cu Cu06031 0.392903 0.178939 0.138619 0.0148(3) Uiso d 1
Cu Cu06032 0.706941 0.032939 0.13853 0.0148(3) Uiso d 1
Cu Cu06033 0.638586 0.104294 0.137888 0.0148(3) Uiso d 1
Cu Cu06034 0.32276 0.573757 0.138282 0.0148(3) Uiso d 1
Cu Cu06035 0.054147 0.456158 0.138753 0.0148(3) Uiso d 1
Cu Cu06036 0.260227 0.309331 0.138439 0.0148(3) Uiso d 1
Cu Cu06037 0.468284 0.030983 0.137973 0.0148(3) Uiso d 1
Cu Cu06038 0.756925 0.084689 0.137291 0.0148(3) Uiso d 1
Cu Cu06039 0.617905 0.165154 0.137979 0.0148(3) Uiso d 1
Cu Cu06040 0.153864 0.468213 0.139952 0.0148(3) Uiso d 1
Cu Cu06041 0.572258 0.251043 0.138948 0.0148(3) Uiso d 1
Cu Cu06042 0.176865 0.06793 0.139114 0.0148(3) Uiso d 1
Cu Cu06043 0.257605 0.443125 0.138538 0.0148(3) Uiso d 1
Cu Cu06044 0.059639 0.173079 0.138297 0.0148(3) Uiso d 1
Cu Cu06045 0.032575 0.32512 0.139517 0.0148(3) Uiso d 1
Cu Cu06046 0.3458 0.1741 0.1378 0.0148(3) Uiso d 1
Cu Cu06047 0.03426 0.281184 0.139692 0.0148(3) Uiso d 1
Cu Cu06048 0.326792 0.529402 0.139004 0.0148(3) Uiso d 1
Cu Cu06049 0.103981 0.464734 0.139961 0.0148(3) Uiso d 1
Cu Cu06050 0.671707 0.185468 0.140184 0.0148(3) Uiso d 1
Cu Cu06051 0.389425 0.467267 0.139708 0.0148(3) Uiso d 1
Cu Cu06052 0.437509 0.468485 0.140005 0.0148(3) Uiso d 1
Cu Cu06053 0.158887 0.186322 0.140668 0.0148(3) Uiso d 1
Cu Cu06054 0.614564 0.300512 0.139836 0.0148(3) Uiso d 1
Cu Cu06055 0.172281 0.344917 0.140085 0.0148(3) Uiso d 1
Cu Cu06056 0.044709 0.241258 0.14071 0.0148(3) Uiso d 1
Cu Cu06057 0.529042 0.201971 0.140261 0.0148(3) Uiso d 1
Cu Cu06058 0.312587 0.330166 0.140705 0.0148(3) Uiso d 1
Cu Cu06059 0.519321 0.045261 0.140782 0.0148(3) Uiso d 1
Cu Cu06060 0.403106 0.097246 0.141007 0.0148(3) Uiso d 1
Cu Cu06061 0.386773 0.417374 0.140663 0.0148(3) Uiso d 1
Cu Cu06062 0.455337 0.116597 0.140847 0.0148(3) Uiso d 1
Cu Cu06063 0.186982 0.516371 0.140139 0.0148(3) Uiso d 1
Cu Cu06064 0.311195 0.122042 0.141535 0.0148(3) Uiso d 1
Cu Cu06065 0.885502 0.05826 0.140869 0.0148(3) Uiso d 1
Cu Cu06066 0.314507 0.615357 0.140759 0.0148(3) Uiso d 1
Cu Cu06067 0.378232 0.54602 0.141197 0.0148(3) Uiso d 1
Cu Cu06068 0.021025 0.403384 0.14089 0.0148(3) Uiso d 1
Cu Cu06069 0.887806 0.112182 0.14108 0.0148(3) Uiso d 1
Cu Cu06070 0.191542 0.23828 0.141447 0.0148(3) Uiso d 1
Cu Cu06071 0.024572 0.121097 0.140843 0.0148(3) Uiso d 1
Cu Cu06072 0.097136 0.26042 0.140984 0.0148(3) Uiso d 1
Cu Cu06073 0.239046 0.477178 0.140951 0.0148(3) Uiso d 1
Cu Cu06074 0.186887 0.027548 0.141096 0.0148(3) Uiso d 1
Cu Cu06075 0.665772 0.262036 0.141126 0.0148(3) Uiso d 1
Cu Cu06076 0.388352 0.132345 0.141347 0.0148(3) Uiso d 1
Cu Cu06077 0.738556 0.118734 0.141041 0.0148(3) Uiso d 1
Cu Cu06078 0.189628 0.310147 0.141078 0.0148(3) Uiso d 1
Cu Cu06079 0.086315 0.327809 0.141909 0.0148(3) Uiso d 1
Cu Cu06080 0.803483 0.043604 0.141158 0.0148(3) Uiso d 1
Cu Cu06081 0.52925 0.258219 0.142313 0.0148(3) Uiso d 1
Cu Cu06082 0.444493 0.185299 0.141726 0.0148(3) Uiso d 1
Cu Cu06083 0.599335 0.112572 0.14226 0.0148(3) Uiso d 1
Cu Cu06084 0.372218 0.614401 0.142867 0.0148(3) Uiso d 1
Cu Cu06085 0.238477 0.047141 0.141771 0.0148(3) Uiso d 1
Cu Cu06086 0.163927 0.544977 0.142272 0.0148(3) Uiso d 1
Cu Cu06087 0.338204 0.454508 0.142012 0.0148(3) Uiso d 1
Cu Cu06088 0.305965 0.402129 0.141679 0.0148(3) Uiso d 1
Cu Cu06089 0.240982 0.25776 0.143473 0.0148(3) Uiso d 1
Cu Cu06090 0.330732 0.018905 0.141546 0.0148(3) Uiso d 1
Cu Cu06091 0.836201 0.096185 0.142413 0.0148(3) Uiso d 1
Cu Cu06092 0.241699 0.338355 0.143547 0.0148(3) Uiso d 1
Cu Cu06093 0.596142 0.052981 0.142166 0.0148(3) Uiso d 1
Cu Cu06094 0.262507 0.596443 0.142764 0.0148(3) Uiso d 1
Cu Cu06095 0.307675 0.04798 0.143057 0.0148(3) Uiso d 1
Cu Cu06096 0.546457 0.167539 0.142515 0.0148(3) Uiso d 1
Cu Cu06097 0.097115 0.12474 0.144003 0.0148(3) Uiso d 1
Cu Cu06098 0.518772 0.116423 0.144159 0.0148(3) Uiso d 1
Cu Cu06099 0.171306 0.403679 0.143377 0.0148(3) Uiso d 1
Cu Cu06100 0.474073 0.520296 0.142498 0.0148(3) Uiso d 1
Cu Cu06101 0.096176 0.410608 0.142682 0.0148(3) Uiso d 1
Cu Cu06102 0.098524 0.54819 0.142695 0.0148(3) Uiso d 1
Cu Cu06103 0.162419 0.260758 0.144054 0.0148(3) Uiso d 1
Cu Cu06104 0.617535 0.021672 0.143181 0.0148(3) Uiso d 1
Cu Cu06105 0.598881 0.193483 0.143752 0.0148(3) Uiso d 1
Cu Cu06106 0.904057 0.024602 0.143278 0.0148(3) Uiso d 1
Cu Cu06107 0.020591 0.474019 0.144635 0.0148(3) Uiso d 1
Cu Cu06108 0.476876 0.237728 0.143453 0.0148(3) Uiso d 1
Cu Cu06109 0.669728 0.047731 0.144318 0.0148(3) Uiso d 1
Cu Cu06110 0.092247 0.043465 0.143517 0.0148(3) Uiso d 1
Cu Cu06111 0.381938 0.045412 0.144645 0.0148(3) Uiso d 1
Cu Cu06112 0.309221 0.477579 0.144645 0.0148(3) Uiso d 1
Cu Cu06113 0.237416 0.544396 0.144265 0.0148(3) Uiso d 1
Cu Cu06114 0.666667 0.333333 0.144664 0.0148(3) Uiso d 1
Cu Cu06115 0.024276 0.189191 0.144801 0.0148(3) Uiso d 1
Cu Cu06116 0.807854 0.119974 0.144601 0.0148(3) Uiso d 1
Cu Cu06117 0.734964 0.186501 0.143825 0.0148(3) Uiso d 1
Cu Cu06118 0.118608 0.380273 0.143559 0.0148(3) Uiso d 1
Cu Cu08001 0.452091 0.046872 0.189732 0.0148(3) Uiso d 1
Cu Cu08002 0.763508 0.021835 0.189411 0.0148(3) Uiso d 1
Cu Cu08003 0.407261 0.166368 0.188894 0.0148(3) Uiso d 1
Cu Cu08004 0.19089 0.097034 0.188523 0.0148(3) Uiso d 1
Cu Cu08005 0.33544 0.598489 0.189004 0.0148(3) Uiso d 1
Cu Cu08006 0.404586 0.451549 0.18838 0.0148(3) Uiso d 1
Cu Cu08007 0.050259 0.310688 0.188698 0.0148(3) Uiso d 1
Cu Cu08008 0.093718 0.189976 0.189765 0.0148(3) Uiso d 1
Cu Cu08009 0.54536 0.238258 0.188749 0.0148(3) Uiso d 1
Cu Cu08010 0.615869 0.091906 0.189232 0.0148(3) Uiso d 1
Cu Cu08011 0.30977 0.546103 0.189951 0.0148(3) Uiso d 1
Cu Cu08012 0.263587 0.37881 0.189874 0.0148(3) Uiso d 1
Cu Cu08013 0.480938 0.099766 0.189811 0.0148(3) Uiso d 1
Cu Cu08014 0.116462 0.44833 0.188967 0.0148(3) Uiso d 1
Cu Cu08015 0.737884 0.048432 0.190217 0.0148(3) Uiso d 1
Cu Cu08016 0.123735 0.242674 0.190385 0.0148(3) Uiso d 1
Cu Cu08017 0.117992 0.161644 0.18939 0.0148(3) Uiso d 1
Cu Cu08018 0.187686 0.382664 0.189132 0.0148(3) Uiso d 1
Cu Cu08019 0.119099 0.527196 0.189528 0.0148(3) Uiso d 1
Cu Cu08020 0.597327 0.265097 0.190335 0.0148(3) Uiso d 1
Cu Cu08021 0.239369 0.407049 0.190238 0.0148(3) Uiso d 1
Cu Cu08022 0.025991 0.258987 0.191261 0.0148(3) Uiso d 1
Cu Cu08023 0.053068 0.025558 0.189498 0.0148(3) Uiso d 1
Cu Cu08024 0.263382 0.02601 0.190731 0.0148(3) Uiso d 1
Cu Cu08025 0.618525 0.233837 0.19139 0.0148(3) Uiso d 1
Cu Cu08026 0.697303 0.170111 0.189661 0.0148(3) Uiso d 1
Cu Cu08027 0.256506 0.300065 0.191832 0.0148(3) Uiso d 1
Cu Cu08028 0.616684 0.171073 0.190228 0.0148(3) Uiso d 1
Cu Cu08029 0.092583 0.474949 0.191315 0.0148(3) Uiso d 1
Cu Cu08030 0.333651 0.094519 0.190878 0.0148(3) Uiso d 1
Cu Cu08031 0.399472 0.026288 0.191413 0.0148(3) Uiso d 1
Cu Cu08032 0.685885 0.027032 0.19031 0.0148(3) Uiso d 1
Cu Cu08033 0.257217 0.525696 0.191931 0.0148(3) Uiso d 1
Cu Cu08034 0.667961 0.11925 0.191062 0.0148(3) Uiso d 1
Cu Cu08035 0.473311 0.0158 0.190771 0.0148(3) Uiso d 1
Cu Cu08036 0.378718 0.189809 0.191037 0.0148(3) Uiso d 1
Cu Cu08037 0.177313 0.287009 0.193892 0.0148(3) Uiso d 1
Cu Cu08038 0.406445 0.524708 0.191904 0.0148(3) Uiso d 1
Cu Cu08039 0.200498 0.528001 0.190783 0.0148(3) Uiso d 1
Cu Cu08040 0.38478 0.115287 0.19265 0.0148(3) Uiso d 1
Cu Cu08041 0.116076 0.025462 0.192135 0.0148(3) Uiso d 1
Cu Cu08042 0.827093 0.154525 0.191668 0.0148(3) Uiso d 1
Cu Cu08043 0.168619 0.044861 0.191405 0.0148(3) Uiso d 1
Cu Cu08044 0.54923 0.024152 0.192236 0.0148(3) Uiso d 1
Cu Cu08045 0.327798 0.512033 0.191973 0.0148(3) Uiso d 1
Cu Cu08046 0.333333 0.666667 0.192419 0.0148(3) Uiso d 1
Cu Cu08047 0.770923 0.100671 0.192367 0.0148(3) Uiso d 1
Cu Cu08048 0.260893 0.095857 0.191891 0.0148(3) Uiso d 1
Cu Cu08049 0.373766 0.472764 0.192305 0.0148(3) Uiso d 1
Cu Cu08050 0.041578 0.171225 0.192176 0.0148(3) Uiso d 1
Cu Cu08051 0.757644 0.169343 0.19245 0.0148(3) Uiso d 1
Cu Cu08052 0.051522 0.383091 0.192364 0.0148(3) Uiso d 1
Cu Cu08053 0.834192 0.024701 0.192388 0.0148(3) Uiso d 1
Cu Cu08054 0.475773 0.167614 0.192338 0.0148(3) Uiso d 1
Cu Cu08055 0.592963 0.11813 0.193215 0.0148(3) Uiso d 1
Cu Cu08056 0.334859 0.382371 0.192281 0.0148(3) Uiso d 1
Cu Cu08057 0.023276 0.047788 0.19273 0.0148(3) Uiso d 1
Cu Cu08058 0.351412 0.031773 0.193258 0.0148(3) Uiso d 1
Cu Cu08059 0.117418 0.31087 0.192358 0.0148(3) Uiso d 1
Cu Cu08060 0.686542 0.086043 0.192719 0.0148(3) Uiso d 1
Cu Cu08061 0.1816 0.007043 0.193402 0.0148(3) Uiso d 1
Cu Cu08062 0.187701 0.446337 0.192782 0.0148(3) Uiso d 1
Cu Cu08063 0.274038 0.45882 0.192926 0.0148(3) Uiso d 1
Cu Cu08064 0.540534 0.101991 0.193651 0.0148(3) Uiso d 1
Cu Cu08065 0.196644 0.598192 0.192559 0.0148(3) Uiso d 1
Cu Cu08066 0.634046 0.317059 0.193269 0.0148(3) Uiso d 1
Cu Cu08067 0.055832 0.099632 0.192832 0.0148(3) Uiso d 1
Cu Cu08068 0.04069 0.458561 0.193405 0.0148(3) Uiso d 1
Cu Cu08069 0.695048 0.240428 0.192582 0.0148(3) Uiso d 1
Cu Cu08070 0.870741 0.113743 0.193486 0.0148(3) Uiso d 1
Cu Cu08071 0.3868 0.399514 0.194382 0.0148(3) Uiso d 1
Cu Cu08072 0.168177 0.479142 0.192558 0.0148(3) Uiso d 1
Cu Cu08073 0.456352 0.484386 0.193632 0.0148(3) Uiso d 1
Cu Cu08074 0.039273 0.220979 0.193934 0.0148(3) Uiso d 1
Cu Cu08075 0.018102 0.33028 0.193067 0.0148(3) Uiso d 1
Cu Cu08076 0.323459 0.462843 0.194206 0.0148(3) Uiso d 1
Cu Cu08077 0.886627 0.042676 0.19537 0.0148(3) Uiso d 1
Cu Cu08078 0.395496 0.075615 0.195331 0.0148(3) Uiso d 1
Cu Cu08079 0.387596 0.634059 0.194196 0.0148(3) Uiso d 1
Cu Cu08080 0.509123 0.254047 0.194884 0.0148(3) Uiso d 1
Cu Cu08081 0.101749 0.346982 0.19551 0.0148(3) Uiso d 1
Cu Cu08082 0.821592 0.106792 0.194577 0.0148(3) Uiso d 1
Cu Cu08083 0.035454 0.50118 0.194125 0.0148(3) Uiso d 1
Cu Cu08084 0.226612 0.328942 0.196288 0.0148(3) Uiso d 1
Cu Cu08085 0.645346 0.036423 0.194874 0.0148(3) Uiso d 1
Cu Cu08086 0.222649 0.252812 0.194415 0.0148(3) Uiso d 1
Cu Cu08087 0.177837 0.245407 0.195396 0.0148(3) Uiso d 1
Cu Cu08088 0.248924 0.568563 0.195261 0.0148(3) Uiso d 1
Cu Cu08089 0.528433 0.187209 0.194969 0.0148(3) Uiso d 1
Cu Cu08090 0.105556 0.110249 0.195031 0.0148(3) Uiso d 1
Cu Cu08091 0.149704 0.395902 0.195401 0.0148(3) Uiso d 1
Cu Cu08092 0.747443 0.209289 0.195546 0.0148(3) Uiso d 1
Cu Cu08093 0.580402 0.184058 0.196332 0.0148(3) Uiso d 1
Cu Cu08094 0.458344 0.202441 0.196251 0.0148(3) Uiso d 1
Cu Cu08095 0.102822 0.397226 0.195804 0.0148(3) Uiso d 1
Cu Cu08096 0.533659 0.141283 0.194146 0.0148(3) Uiso d 1
Cu Cu08097 0.936324 0.040035 0.196045 0.0148(3) Uiso d 1
Cu Cu08098 0.166416 0.545058 0.19598 0.0148(3) Uiso d 1
Cu Cu08099 0.300498 0.61389 0.19652 0.0148(3) Uiso d 1
Cu Cu08100 0.600998 0.041182 0.196714 0.0148(3) Uiso d 1
Cu Cu08101 0.170256 0.331789 0.195047 0.0148(3) Uiso d 1
Cu Cu08102 0.663808 0.187831 0.195555 0.0148(3) Uiso d 1
Cu Cu08103 0.456902 0.541109 0.197124 0.0148(3) Uiso d 1
Cu Cu08104 0.813869 0.056658 0.197131 0.0148(3) Uiso d 1
Cu Cu08105 0.168597 0.196534 0.196959 0.0148(3) Uiso d 1
Cu Cu08106 0.311785 0.04237 0.197065 0.0148(3) Uiso d 1
Cu Cu08107 0.31407 0.412634 0.197401 0.0148(3) Uiso d 1
Cu Cu08108 0.312964 0.121535 0.19746 0.0148(3) Uiso d 1
Cu Cu08109 0.306166 0.329743 0.197184 0.0148(3) Uiso d 1
Cu Cu08110 0.446424 0.115285 0.197455 0.0148(3) Uiso d 1
Cu Cu08111 0.232388 0.046143 0.197554 0.0148(3) Uiso d 1
Cu Cu08112 0.523899 0.05094 0.197638 0.0148(3) Uiso d 1
Cu Cu08113 0.089957 0.259264 0.197863 0.0148(3) Uiso d 1
Cu Cu08114 0.378768 0.548729 0.197802 0.0148(3) Uiso d 1
Cu Cu08115 0.669567 0.265777 0.19806 0.0148(3) Uiso d 1
Cu Cu08116 0.024285 0.407748 0.198039 0.0148(3) Uiso d 1
Cu Cu08117 0.026175 0.120447 0.198205 0.0148(3) Uiso d 1
Cu Cu08118 0.239007 0.474947 0.198322 0.0148(3) Uiso d 1
Cu Cu08119 0.737362 0.11811 0.198238 0.0148(3) Uiso d 1
Cu Cu09001 0.285171 0.071736 0.220852 0.0109(3) Uiso d 1
Cu Cu09002 0.143136 0.572148 0.220922 0.0109(3) Uiso d 1
Cu Cu09003 0.645063 0.215832 0.220978 0.0109(3) Uiso d 1
Cu Cu09004 0.2877 0.358583 0.221092 0.0109(3) Uiso d 1
Cu Cu09005 0.001385 0.072269 0.221003 0.0109(3) Uiso d 1
Cu Cu09006 0.57138 0.070099 0.221097 0.0109(3) Uiso d 1
Cu Cu09007 0.214136 0.427012 0.22128 0.0109(3) Uiso d 1
Cu Cu09008 0.355242 0.57243 0.221468 0.0109(3) Uiso d 1
Cu Cu09009 0.072199 0.428739 0.221267 0.0109(3) Uiso d 1
Cu Cu09010 0.140162 0.286464 0.22137 0.0109(3) Uiso d 1
Cu Cu09011 0.569417 0.282719 0.2215 0.0109(3) Uiso d 1
Cu Cu09012 0.213069 0.496953 0.221203 0.0109(3) Uiso d 1
Cu Cu09013 0.073507 0.145104 0.221554 0.0109(3) Uiso d 1
Cu Cu09014 0.496872 0.070411 0.221604 0.0109(3) Uiso d 1
Cu Cu09015 0.713008 0.141118 0.221294 0.0109(3) Uiso d 1
Cu Cu09016 0.716749 0.002577 0.221324 0.0109(3) Uiso d 1
Cu Cu09017 0.071794 0.288439 0.221492 0.0109(3) Uiso d 1
Cu Cu09018 0.788809 0.003049 0.221365 0.0109(3) Uiso d 1
Cu Cu09019 0.359842 0.143782 0.221426 0.0109(3) Uiso d 1
Cu Cu09020 0.2141 0.074489 0.221407 0.0109(3) Uiso d 1
Cu Cu09021 0.715994 0.071099 0.22154 0.0109(3) Uiso d 1
Cu Cu09022 0.430541 0.146015 0.221349 0.0109(3) Uiso d 1
Cu Cu09023 0.002612 0.284917 0.221434 0.0109(3) Uiso d 1
Cu Cu09024 0.360088 0.42744 0.221551 0.0109(3) Uiso d 1
Cu Cu09025 0.424283 0.497101 0.221666 0.0109(3) Uiso d 1
Cu Cu09026 0.7842 0.144457 0.221607 0.0109(3) Uiso d 1
Cu Cu09027 0.216009 0.360369 0.221429 0.0109(3) Uiso d 1
Cu Cu09028 0.139091 0.212592 0.221801 0.0109(3) Uiso d 1
Cu Cu09029 0.642703 0.141154 0.221443 0.0109(3) Uiso d 1
Cu Cu09030 0.859251 0.069152 0.221797 0.0109(3) Uiso d 1
Cu Cu09031 0.00391 0.359899 0.221655 0.0109(3) Uiso d 1
Cu Cu09032 0.429427 0.002729 0.222013 0.0109(3) Uiso d 1
Cu Cu09033 0.352826 0.641947 0.221815 0.0109(3) Uiso d 1
Cu Cu09034 0.573145 0.218477 0.221822 0.0109(3) Uiso d 1
Cu Cu09035 0.140814 0.498231 0.221504 0.0109(3) Uiso d 1
Cu Cu09036 0.430823 0.433349 0.222096 0.0109(3) Uiso d 1
Cu Cu09037 0.496401 0.14323 0.221842 0.0109(3) Uiso d 1
Cu Cu09038 0.430731 0.070008 0.222065 0.0109(3) Uiso d 1
Cu Cu09039 0.145609 0.069418 0.222235 0.0109(3) Uiso d 1
Cu Cu09040 0.501654 0.211137 0.222234 0.0109(3) Uiso d 1
Cu Cu09041 0.288098 0.569541 0.222242 0.0109(3) Uiso d 1
Cu Cu09042 0.284918 0.502142 0.222089 0.0109(3) Uiso d 1
Cu Cu09043 0.852798 0.999467 0.222257 0.0109(3) Uiso d 1
Cu Cu09044 0.140626 0.00127 0.222287 0.0109(3) Uiso d 1
Cu Cu09045 0.066849 0.35507 0.222561 0.0109(3) Uiso d 1
Cu Cu09046 0.074074 0.214051 0.222415 0.0109(3) Uiso d 1
Cu Cu09047 0.503918 0.003468 0.222249 0.0109(3) Uiso d 1
Cu Cu09048 0.424336 0.211863 0.222662 0.0109(3) Uiso d 1
Cu Cu09049 0 0 0.221039 0.0109(3) Uiso d 1
Cu Cu09050 0.782171 0.068866 0.222706 0.0109(3) Uiso d 1
Cu Cu09051 0.14422 0.354072 0.222659 0.0109(3) Uiso d 1
Cu Cu09052 0.641098 0.28263 0.222787 0.0109(3) Uiso d 1
Cu Cu09053 0.144892 0.432481 0.222959 0.0109(3) Uiso d 1
Cu Cu09054 0.353493 0.356737 0.222949 0.0109(3) Uiso d 1
Cu Cu09055 0.360247 0.502214 0.22283 0.0109(3) Uiso d 1
Cu Cu09056 0.283117 0.425941 0.222942 0.0109(3) Uiso d 1
Cu Cu09057 0.710911 0.21321 0.223012 0.0109(3) Uiso d 1
Cu Cu09058 0.285567 0.14036 0.223167 0.0109(3) Uiso d 1
Cu Cu09059 0.068614 0.069902 0.223317 0.0109(3) Uiso d 1
Cu Cu09060 0.643931 0.074778 0.223037 0.0109(3) Uiso d 1
Cu Cu09061 0.572485 0.142753 0.223624 0.0109(3) Uiso d 1
Cu Cu09062 0.214924 0.286366 0.22339 0.0109(3) Uiso d 1
Cu Cu09063 0.212241 0.570975 0.22328 0.0109(3) Uiso d 1
Cu Cu09064 0.216996 0.001399 0.223084 0.0109(3) Uiso d 1
Cu Cu09065 0.073488 0.500116 0.223526 0.0109(3) Uiso d 1
Cu Cu09066 0.35591 0.072068 0.223231 0.0109(3) Uiso d 1
Cu Cu10001 0.1187 0.381019 0.245914 0.0101(3) Uiso d 1
Cu Cu10002 0.905392 0.024605 0.246206 0.0101(3) Uiso d 1
Cu Cu10003 0.762284 0.237981 0.246308 0.0101(3) Uiso d 1
Cu Cu10004 0.048358 0.524739 0.246612 0.0101(3) Uiso d 1
Cu Cu10005 0.618547 0.023866 0.246337 0.0101(3) Uiso d 1
Cu Cu10006 0.548475 0.167771 0.246736 0.0101(3) Uiso d 1
Cu Cu10007 0.332218 0.023532 0.247037 0.0101(3) Uiso d 1
Cu Cu10008 0.191398 0.024786 0.247212 0.0101(3) Uiso d 1
Cu Cu10009 0.262185 0.594716 0.246494 0.0101(3) Uiso d 1
Cu Cu10010 0.333108 0.45178 0.24702 0.0101(3) Uiso d 1
Cu Cu10011 0.832971 0.094813 0.246771 0.0101(3) Uiso d 1
Cu Cu10012 0.333548 0.165742 0.24793 0.0101(3) Uiso d 1
Cu Cu10013 0.189307 0.52337 0.247781 0.0101(3) Uiso d 1
Cu Cu10014 0.191265 0.310677 0.247398 0.0101(3) Uiso d 1
Cu Cu10015 0.334347 0.524476 0.24825 0.0101(3) Uiso d 1
Cu Cu10016 0.189338 0.23781 0.247334 0.0101(3) Uiso d 1
Cu Cu10017 0.690097 0.308857 0.248158 0.0101(3) Uiso d 1
Cu Cu10018 0.689535 0.166323 0.248373 0.0101(3) Uiso d 1
Cu Cu10019 0.69028 0.022986 0.248691 0.0101(3) Uiso d 1
Cu Cu10020 0.405259 0.094989 0.247892 0.0101(3) Uiso d 1
Cu Cu10021 0.046718 0.023252 0.248661 0.0101(3) Uiso d 1
Cu Cu10022 0.048057 0.238039 0.248062 0.0101(3) Uiso d 1
Cu Cu10023 0.619468 0.166174 0.248486 0.0101(3) Uiso d 1
Cu Cu10024 0.119249 0.452993 0.249131 0.0101(3) Uiso d 1
Cu Cu10025 0.476819 0.023831 0.249499 0.0101(3) Uiso d 1
Cu Cu10026 0.047003 0.166292 0.249552 0.0101(3) Uiso d 1
Cu Cu10027 0.618941 0.095718 0.249442 0.0101(3) Uiso d 1
Cu Cu10028 0.19049 0.380495 0.249067 0.0101(3) Uiso d 1
Cu Cu10029 0.119573 0.166787 0.249416 0.0101(3) Uiso d 1
Cu Cu10030 0.261493 0.38005 0.250494 0.0101(3) Uiso d 1
Cu Cu10031 0.761869 0.023233 0.249836 0.0101(3) Uiso d 1
Cu Cu10032 0.476533 0.095887 0.249971 0.0101(3) Uiso d 1
Cu Cu10033 0.119827 0.238684 0.250797 0.0101(3) Uiso d 1
Cu Cu10034 0.404561 0.166216 0.249573 0.0101(3) Uiso d 1
Cu Cu10035 0.333605 0.595654 0.249797 0.0101(3) Uiso d 1
Cu Cu10036 0.047319 0.309242 0.249245 0.0101(3) Uiso d 1
Cu Cu10037 0.404787 0.452388 0.249545 0.0101(3) Uiso d 1
Cu Cu10038 0.119661 0.523641 0.249499 0.0101(3) Uiso d 1
Cu Cu10039 0.190795 0.095441 0.249603 0.0101(3) Uiso d 1
Cu Cu10040 0.262205 0.30884 0.248561 0.0101(3) Uiso d 1
Cu Cu10041 0.404255 0.02382 0.250535 0.0101(3) Uiso d 1
Cu Cu10042 0.547365 0.237832 0.249648 0.0101(3) Uiso d 1
Cu Cu10043 0.3337 0.096021 0.250028 0.0101(3) Uiso d 1
Cu Cu10044 0.262136 0.452982 0.249726 0.0101(3) Uiso d 1
Cu Cu10045 0.546844 0.09521 0.248998 0.0101(3) Uiso d 1
Cu Cu10046 0.262603 0.024032 0.251259 0.0101(3) Uiso d 1
Cu Cu10047 0.047015 0.452404 0.249446 0.0101(3) Uiso d 1
Cu Cu10048 0.61876 0.237351 0.251718 0.0101(3) Uiso d 1
Cu Cu10049 0.762524 0.095776 0.250993 0.0101(3) Uiso d 1
Cu Cu10050 0.261398 0.524106 0.251553 0.0101(3) Uiso d 1
Cu Cu10051 0.191086 0.595799 0.250685 0.0101(3) Uiso d 1
Cu Cu10052 0.690267 0.094507 0.251327 0.0101(3) Uiso d 1
Cu Cu10053 0.261342 0.094997 0.252225 0.0101(3) Uiso d 1
Cu Cu10054 0.048371 0.095772 0.251256 0.0101(3) Uiso d 1
Cu Cu10055 0.761606 0.16708 0.252388 0.0101(3) Uiso d 1
Cu Cu10056 0.405057 0.523766 0.252808 0.0101(3) Uiso d 1
Cu Cu10057 0.118987 0.024169 0.253094 0.0101(3) Uiso d 1
Cu Cu10058 0.691143 0.23851 0.252718 0.0101(3) Uiso d 1
Cu Cu10059 0.190013 0.451687 0.252903 0.0101(3) Uiso d 1
Cu Cu10060 0.333745 0.381289 0.254359 0.0101(3) Uiso d 1
Cu Cu10061 0.048158 0.38107 0.254246 0.0101(3) Uiso d 1
Cu Cu10062 0.547923 0.023763 0.254751 0.0101(3) Uiso d 1
Cu Cu10063 0.118802 0.309853 0.254772 0.0101(3) Uiso d 1
Cu Cu10064 0.833503 0.023912 0.2551 0.0101(3) Uiso d 1
Cu Cu10065 0.476201 0.166891 0.255189 0.0101(3) Uiso d 1
Cu Cu10066 0.333333 0.666667 0.255413 0.0101(3) Uiso d 1
Cu Cu11001 0.286539 0.071745 0.276743 0.0109(3) Uiso d 1
Cu Cu11002 0.143516 0.570427 0.276947 0.0109(3) Uiso d 1
Cu Cu11003 0.641894 0.212151 0.277087 0.0109(3) Uiso d 1
Cu Cu11004 0.068995 -0.000104 0.277236 0.0109(3) Uiso d 1
Cu Cu11005 0.212429 0.50102 0.277183 0.0109(3) Uiso d 1
Cu Cu11006 0.283786 0.355334 0.276782 0.0109(3) Uiso d 1
Cu Cu11007 0.353859 0.496774 0.278053 0.0109(3) Uiso d 1
Cu Cu11008 0.497363 0.070538 0.277779 0.0109(3) Uiso d 1
Cu Cu11009 0.073792 0.431715 0.277307 0.0109(3) Uiso d 1
Cu Cu11010 0.356288 0.002584 0.277354 0.0109(3) Uiso d 1
Cu Cu11011 0.145805 0.286302 0.277195 0.0109(3) Uiso d 1
Cu Cu11012 0.572706 0.074191 0.277037 0.0109(3) Uiso d 1
Cu Cu11013 0.503219 0.142585 0.277547 0.0109(3) Uiso d 1
Cu Cu11014 0.424669 0.140824 0.277175 0.0109(3) Uiso d 1
Cu Cu11015 0.281568 0.639992 0.277671 0.0109(3) Uiso d 1
Cu Cu11016 0.067519 0.284704 0.27748 0.0109(3) Uiso d 1
Cu Cu11017 0.35425 0.571015 0.277895 0.0109(3) Uiso d 1
Cu Cu11018 0.214719 0.425803 0.277333 0.0109(3) Uiso d 1
Cu Cu11019 0.572054 0.282967 0.277605 0.0109(3) Uiso d 1
Cu Cu11020 0.215021 0.217666 0.277317 0.0109(3) Uiso d 1
Cu Cu11021 0.003547 0.500017 0.277745 0.0109(3) Uiso d 1
Cu Cu11022 0.71172 0.143167 0.277263 0.0109(3) Uiso d 1
Cu Cu11023 0.074034 0.145828 0.277626 0.0109(3) Uiso d 1
Cu Cu11024 0.146237 0.00097 0.277578 0.0109(3) Uiso d 1
Cu Cu11025 0.715694 0.002332 0.277993 0.0109(3) Uiso d 1
Cu Cu11026 0.860533 0.999039 0.277823 0.0109(3) Uiso d 1
Cu Cu11027 0.788877 0.144846 0.277174 0.0109(3) Uiso d 1
Cu Cu11028 0.642008 0.287352 0.277972 0.0109(3) Uiso d 1
Cu Cu11029 0.859848 0.075822 0.277678 0.0109(3) Uiso d 1
Cu Cu11030 0.001691 0.213967 0.278485 0.0109(3) Uiso d 1
Cu Cu11031 0.714117 0.068644 0.277343 0.0109(3) Uiso d 1
Cu Cu11032 0.430713 0.002519 0.277584 0.0109(3) Uiso d 1
Cu Cu11033 0.643536 0.004064 0.278128 0.0109(3) Uiso d 1
Cu Cu11034 0.28856 0.501689 0.277514 0.0109(3) Uiso d 1
Cu Cu11035 0.140952 0.212359 0.278067 0.0109(3) Uiso d 1
Cu Cu11036 0.360373 0.432696 0.277872 0.0109(3) Uiso d 1
Cu Cu11037 0.211245 0.071439 0.278039 0.0109(3) Uiso d 1
Cu Cu11038 0.853743 0.140217 0.278778 0.0109(3) Uiso d 1
Cu Cu11039 0.359257 0.145044 0.27813 0.0109(3) Uiso d 1
Cu Cu11040 0.502235 0.218788 0.277952 0.0109(3) Uiso d 1
Cu Cu11041 0.643367 0.142161 0.278218 0.0109(3) Uiso d 1
Cu Cu11042 0.43005 0.071047 0.277848 0.0109(3) Uiso d 1
Cu Cu11043 0.071511 0.21307 0.277914 0.0109(3) Uiso d 1
Cu Cu11044 0.144688 0.361528 0.278342 0.0109(3) Uiso d 1
Cu Cu11045 0.213947 0.358345 0.278253 0.0109(3) Uiso d 1
Cu Cu11046 0.357913 0.070677 0.279061 0.0109(3) Uiso d 1
Cu Cu11047 0.002496 0.28773 0.27815 0.0109(3) Uiso d 1
Cu Cu11048 0.424255 0.427194 0.278082 0.0109(3) Uiso d 1
Cu Cu11049 0.216048 0.570486 0.279 0.0109(3) Uiso d 1
Cu Cu11050 0.716682 0.212713 0.278672 0.0109(3) Uiso d 1
Cu Cu11051 0 0 0.27821 0.0109(3) Uiso d 1
Cu Cu11052 0.142252 0.498692 0.278235 0.0109(3) Uiso d 1
Cu Cu11053 0.428704 0.496803 0.278039 0.0109(3) Uiso d 1
Cu Cu11054 0.285382 0.428273 0.278324 0.0109(3) Uiso d 1
Cu Cu11055 0.288215 0.573183 0.278248 0.0109(3) Uiso d 1
Cu Cu11056 0.569454 0.214959 0.278229 0.0109(3) Uiso d 1
Cu Cu11057 0.071837 0.501242 0.27893 0.0109(3) Uiso d 1
Cu Cu11058 0.785151 0.06952 0.27831 0.0109(3) Uiso d 1
Cu Cu11059 0.073109 0.354515 0.278214 0.0109(3) Uiso d 1
Cu Cu11060 0.571842 0.144363 0.279196 0.0109(3) Uiso d 1
Cu Cu11061 0.930181 0.003299 0.278676 0.0109(3) Uiso d 1
Cu Cu11062 0.213412 0.285319 0.279417 0.0109(3) Uiso d 1
Cu Cu11063 0.429269 0.211557 0.278475 0.0109(3) Uiso d 1
Cu Cu11064 0.138874 0.426776 0.278384 0.0109(3) Uiso d 1
Cu Cu11065 0.925263 0.071102 0.278089 0.0109(3) Uiso d 1
Cu Cu11066 0.639911 0.07047 0.278654 0.0109(3) Uiso d 1
Cu Cu12001 0.666667 0.333333 0.301953 0.0148(3) Uiso d 1
Cu Cu12002 0.025255 0.190977 0.301967 0.0148(3) Uiso d 1
Cu Cu12003 0.307548 0.475392 0.301887 0.0148(3) Uiso d 1
Cu Cu12004 0.805686 0.116602 0.30231 0.0148(3) Uiso d 1
Cu Cu12005 0.383268 0.048009 0.302279 0.0148(3) Uiso d 1
Cu Cu12006 0.241504 0.545661 0.30247 0.0148(3) Uiso d 1
Cu Cu12007 0.024422 0.474123 0.302365 0.0148(3) Uiso d 1
Cu Cu12008 0.668786 0.052458 0.30254 0.0148(3) Uiso d 1
Cu Cu12009 0.741981 0.187593 0.302784 0.0148(3) Uiso d 1
Cu Cu12010 0.597793 0.197023 0.302858 0.0148(3) Uiso d 1
Cu Cu12011 0.100116 0.04386 0.30313 0.0148(3) Uiso d 1
Cu Cu12012 0.164114 0.259347 0.303033 0.0148(3) Uiso d 1
Cu Cu12013 0.170057 0.412477 0.303443 0.0148(3) Uiso d 1
Cu Cu12014 0.089695 0.116095 0.303326 0.0148(3) Uiso d 1
Cu Cu12015 0.085811 0.399663 0.303696 0.0148(3) Uiso d 1
Cu Cu12016 0.524451 0.116737 0.303204 0.0148(3) Uiso d 1
Cu Cu12017 0.439588 0.540709 0.303946 0.0148(3) Uiso d 1
Cu Cu12018 0.301203 0.043359 0.30477 0.0148(3) Uiso d 1
Cu Cu12019 0.582964 0.041162 0.304051 0.0148(3) Uiso d 1
Cu Cu12020 0.23828 0.334144 0.304999 0.0148(3) Uiso d 1
Cu Cu12021 0.100297 0.328891 0.304335 0.0148(3) Uiso d 1
Cu Cu12022 0.458508 0.184598 0.30438 0.0148(3) Uiso d 1
Cu Cu12023 0.730333 0.257559 0.304355 0.0148(3) Uiso d 1
Cu Cu12024 0.817789 0.039318 0.304823 0.0148(3) Uiso d 1
Cu Cu12025 0.08385 0.684529 0.30368 0.0148(3) Uiso d 1
Cu Cu12026 0.462862 0.138824 0.305117 0.0148(3) Uiso d 1
Cu Cu12027 0.249873 0.072654 0.305338 0.0148(3) Uiso d 1
Cu Cu12028 0.106576 0.284608 0.305111 0.0148(3) Uiso d 1
Cu Cu12029 0.232852 0.615727 0.304586 0.0148(3) Uiso d 1
Cu Cu12030 0.317229 0.633818 0.304967 0.0148(3) Uiso d 1
Cu Cu12031 0.174129 0.181076 0.305487 0.0148(3) Uiso d 1
Cu Cu12032 0.036188 0.391517 0.305686 0.0148(3) Uiso d 1
Cu Cu12033 0.533654 0.035681 0.305351 0.0148(3) Uiso d 1
Cu Cu12034 0.869962 0.042137 0.304915 0.0148(3) Uiso d 1
Cu Cu12035 0.396497 0.580166 0.305935 0.0148(3) Uiso d 1
Cu Cu12036 0.319755 0.351036 0.30581 0.0148(3) Uiso d 1
Cu Cu12037 0.679963 0.249303 0.305439 0.0148(3) Uiso d 1
Cu Cu12038 0.209622 0.461888 0.305931 0.0148(3) Uiso d 1
Cu Cu12039 0.23921 0.264465 0.304838 0.0148(3) Uiso d 1
Cu Cu12040 0.391854 0.534143 0.305841 0.0148(3) Uiso d 1
Cu Cu12041 0.51156 0.184838 0.305454 0.0148(3) Uiso d 1
Cu Cu12042 0.10992 0.004153 0.30613 0.0148(3) Uiso d 1
Cu Cu12043 0.753674 0.149905 0.306472 0.0148(3) Uiso d 1
Cu Cu12044 0.372227 0.400105 0.305391 0.0148(3) Uiso d 1
Cu Cu12045 0.331154 0.023782 0.308052 0.0148(3) Uiso d 1
Cu Cu12046 0.039902 0.104081 0.305984 0.0148(3) Uiso d 1
Cu Cu12047 0.294076 0.112936 0.306223 0.0148(3) Uiso d 1
Cu Cu12048 0.154364 0.328182 0.306481 0.0148(3) Uiso d 1
Cu Cu12049 0.253516 0.031539 0.306271 0.0148(3) Uiso d 1
Cu Cu12050 0.634277 0.246049 0.307443 0.0148(3) Uiso d 1
Cu Cu12051 0.70581 0.102551 0.306529 0.0148(3) Uiso d 1
Cu Cu12052 0.541267 0.08398 0.306233 0.0148(3) Uiso d 1
Cu Cu12053 0.331264 0.16277 0.308702 0.0148(3) Uiso d 1
Cu Cu12054 0.269009 0.311386 0.307012 0.0148(3) Uiso d 1
Cu Cu12055 0.049879 0.526127 0.307847 0.0148(3) Uiso d 1
Cu Cu12056 0.189364 0.524184 0.308381 0.0148(3) Uiso d 1
Cu Cu12057 0.456904 0.471942 0.30659 0.0148(3) Uiso d 1
Cu Cu12058 0.673287 0.20085 0.307102 0.0148(3) Uiso d 1
Cu Cu12059 0.195462 0.026603 0.307969 0.0148(3) Uiso d 1
Cu Cu12060 0.254555 0.509248 0.30727 0.0148(3) Uiso d 1
Cu Cu12061 0.256304 0.458823 0.307316 0.0148(3) Uiso d 1
Cu Cu12062 0.040858 0.439928 0.306532 0.0148(3) Uiso d 1
Cu Cu12063 0.190637 0.311614 0.30755 0.0148(3) Uiso d 1
Cu Cu12064 0.755439 0.102282 0.307176 0.0148(3) Uiso d 1
Cu Cu12065 0.242052 0.116878 0.306049 0.0148(3) Uiso d 1
Cu Cu12066 0.028226 0.341729 0.307604 0.0148(3) Uiso d 1
Cu Cu12067 0.619905 0.166903 0.308 0.0148(3) Uiso d 1
Cu Cu12068 0.686071 0.300919 0.307645 0.0148(3) Uiso d 1
Cu Cu12069 0.331181 0.447259 0.307672 0.0148(3) Uiso d 1
Cu Cu12070 0.118352 0.380756 0.308116 0.0148(3) Uiso d 1
Cu Cu12071 0.548089 0.168895 0.307471 0.0148(3) Uiso d 1
Cu Cu12072 0.445195 0.616588 0.3067 0.0148(3) Uiso d 1
Cu Cu12073 0.617244 0.024104 0.307864 0.0148(3) Uiso d 1
Cu Cu12074 0.056478 0.242219 0.30729 0.0148(3) Uiso d 1
Cu Cu12075 0.187137 0.232869 0.306977 0.0148(3) Uiso d 1
Cu Cu12076 0.905193 0.025582 0.308004 0.0148(3) Uiso d 1
Cu Cu12077 0.412528 0.098706 0.307068 0.0148(3) Uiso d 1
Cu Cu12078 0.04179 0.155935 0.307945 0.0148(3) Uiso d 1
Cu Cu12079 0.475201 0.236398 0.307925 0.0148(3) Uiso d 1
Cu Cu12080 0.169295 0.47199 0.308332 0.0148(3) Uiso d 1
Cu Cu12081 0.831201 0.090694 0.307679 0.0148(3) Uiso d 1
Cu Cu12082 0.340525 0.527107 0.308502 0.0148(3) Uiso d 1
Cu Cu12083 0.264845 0.596245 0.307558 0.0148(3) Uiso d 1
Cu Cu12084 0.330082 0.100092 0.307583 0.0148(3) Uiso d 1
Cu Cu12085 0.398718 0.012935 0.308401 0.0148(3) Uiso d 1
Cu Cu12086 0.687471 0.019609 0.309549 0.0148(3) Uiso d 1
Cu Cu12087 0.382857 0.481986 0.307371 0.0148(3) Uiso d 1
Cu Cu12088 0.690462 0.168354 0.30967 0.0148(3) Uiso d 1
Cu Cu12089 0.377643 0.115861 0.306902 0.0148(3) Uiso d 1
Cu Cu12090 0.048641 0.024511 0.309387 0.0148(3) Uiso d 1
Cu Cu12091 0.483791 0.02684 0.308992 0.0148(3) Uiso d 1
Cu Cu12092 0.114615 0.24389 0.30857 0.0148(3) Uiso d 1
Cu Cu12093 0.161399 0.044218 0.308519 0.0148(3) Uiso d 1
Cu Cu12094 0.027489 0.052276 0.308252 0.0148(3) Uiso d 1
Cu Cu12095 0.593359 0.120243 0.307572 0.0148(3) Uiso d 1
Cu Cu12096 0.805201 0.18843 0.308927 0.0148(3) Uiso d 1
Cu Cu12097 0.117865 0.525851 0.308985 0.0148(3) Uiso d 1
Cu Cu12098 0.020888 0.258562 0.308221 0.0148(3) Uiso d 1
Cu Cu12099 0.667374 0.11645 0.309031 0.0148(3) Uiso d 1
Cu Cu12100 0.269946 0.384418 0.309148 0.0148(3) Uiso d 1
Cu Cu12101 0.474043 0.09945 0.309657 0.0148(3) Uiso d 1
Cu Cu12102 0.188592 0.379463 0.310666 0.0148(3) Uiso d 1
Cu Cu12103 0.122748 0.16707 0.310464 0.0148(3) Uiso d 1
Cu Cu12104 0.092956 0.476858 0.308574 0.0148(3) Uiso d 1
Cu Cu12105 0.307189 0.54594 0.309511 0.0148(3) Uiso d 1
Cu Cu12106 0.597935 0.262119 0.30902 0.0148(3) Uiso d 1
Cu Cu12107 0.739368 0.049623 0.309473 0.0148(3) Uiso d 1
Cu Cu12108 0.118592 0.450677 0.310539 0.0148(3) Uiso d 1
Cu Cu12109 0.240518 0.406594 0.309248 0.0148(3) Uiso d 1
Cu Cu12110 0.094415 0.191053 0.309637 0.0148(3) Uiso d 1
Cu Cu12111 0.451583 0.047076 0.309832 0.0148(3) Uiso d 1
Cu Cu12112 0.616864 0.092115 0.310211 0.0148(3) Uiso d 1
Cu Cu12113 0.766761 0.025243 0.310285 0.0148(3) Uiso d 1
Cu Cu12114 0.546017 0.236721 0.311275 0.0148(3) Uiso d 1
Cu Cu12115 0.407246 0.167501 0.311059 0.0148(3) Uiso d 1
Cu Cu12116 0.332942 0.597876 0.310861 0.0148(3) Uiso d 1
Cu Cu12117 0.048825 0.31061 0.311043 0.0148(3) Uiso d 1
Cu Cu12118 0.903929 0.093868 0.311284 0.0148(3) Uiso d 1
Cu Cu12119 0.404994 0.451996 0.311399 0.0148(3) Uiso d 1
Cu Cu14001 0.738189 0.118608 0.355308 0.0148(3) Uiso d 1
Cu Cu14002 0.239019 0.476517 0.355485 0.0148(3) Uiso d 1
Cu Cu14003 0.024851 0.12066 0.355482 0.0148(3) Uiso d 1
Cu Cu14004 0.021944 0.40475 0.355492 0.0148(3) Uiso d 1
Cu Cu14005 0.520717 0.046931 0.35574 0.0148(3) Uiso d 1
Cu Cu14006 0.310953 0.330187 0.356503 0.0148(3) Uiso d 1
Cu Cu14007 0.453462 0.115868 0.356129 0.0148(3) Uiso d 1
Cu Cu14008 0.378666 0.546771 0.355832 0.0148(3) Uiso d 1
Cu Cu14009 0.666556 0.262865 0.355892 0.0148(3) Uiso d 1
Cu Cu14010 0.095127 0.259441 0.355861 0.0148(3) Uiso d 1
Cu Cu14011 0.120341 0.311812 0.357347 0.0148(3) Uiso d 1
Cu Cu14012 0.333333 0.666667 0.356703 0.0148(3) Uiso d 1
Cu Cu14013 0.834474 0.023878 0.35688 0.0148(3) Uiso d 1
Cu Cu14014 0.47748 0.167992 0.356682 0.0148(3) Uiso d 1
Cu Cu14015 0.159646 0.188117 0.356992 0.0148(3) Uiso d 1
Cu Cu14016 0.692215 0.236766 0.357895 0.0148(3) Uiso d 1
Cu Cu14017 0.335873 0.381337 0.357238 0.0148(3) Uiso d 1
Cu Cu14018 0.670298 0.186131 0.357972 0.0148(3) Uiso d 1
Cu Cu14019 0.546268 0.020986 0.357132 0.0148(3) Uiso d 1
Cu Cu14020 0.04702 0.377941 0.357522 0.0148(3) Uiso d 1
Cu Cu14021 0.187097 0.452716 0.358114 0.0148(3) Uiso d 1
Cu Cu14022 0.311142 0.121177 0.356861 0.0148(3) Uiso d 1
Cu Cu14023 0.261493 0.098108 0.357963 0.0148(3) Uiso d 1
Cu Cu14024 0.804238 0.045967 0.357033 0.0148(3) Uiso d 1
Cu Cu14025 0.237029 0.046406 0.356615 0.0148(3) Uiso d 1
Cu Cu14026 0.192086 0.593696 0.358822 0.0148(3) Uiso d 1
Cu Cu14027 0.306871 0.404357 0.356672 0.0148(3) Uiso d 1
Cu Cu14028 0.312687 0.613838 0.357801 0.0148(3) Uiso d 1
Cu Cu14029 0.401937 0.519093 0.357941 0.0148(3) Uiso d 1
Cu Cu14030 0.166091 0.546462 0.358515 0.0148(3) Uiso d 1
Cu Cu14031 0.172398 0.344254 0.355557 0.0148(3) Uiso d 1
Cu Cu14032 0.337553 0.095731 0.358784 0.0148(3) Uiso d 1
Cu Cu14033 0.047338 0.091202 0.359408 0.0148(3) Uiso d 1
Cu Cu14034 0.443733 0.186805 0.358215 0.0148(3) Uiso d 1
Cu Cu14035 0.530015 0.20218 0.358527 0.0148(3) Uiso d 1
Cu Cu14036 0.309716 0.047957 0.357867 0.0148(3) Uiso d 1
Cu Cu14037 0.1248 0.026701 0.358201 0.0148(3) Uiso d 1
Cu Cu14038 0.020694 0.474702 0.358922 0.0148(3) Uiso d 1
Cu Cu14039 0.668967 0.046231 0.358868 0.0148(3) Uiso d 1
Cu Cu14040 0.257275 0.016923 0.358573 0.0148(3) Uiso d 1
Cu Cu14041 0.768687 0.170702 0.359126 0.0148(3) Uiso d 1
Cu Cu14042 0.098963 0.125966 0.359351 0.0148(3) Uiso d 1
Cu Cu14043 0.598275 0.052927 0.357729 0.0148(3) Uiso d 1
Cu Cu14044 0.260396 0.309244 0.360802 0.0148(3) Uiso d 1
Cu Cu14045 0.170411 0.40099 0.35914 0.0148(3) Uiso d 1
Cu Cu14046 0.381134 0.045759 0.358838 0.0148(3) Uiso d 1
Cu Cu14047 0.518597 0.11693 0.359422 0.0148(3) Uiso d 1
Cu Cu14048 0.309629 0.477554 0.358709 0.0148(3) Uiso d 1
Cu Cu14049 0.809269 0.120636 0.358803 0.0148(3) Uiso d 1
Cu Cu14050 0.023724 0.189455 0.358564 0.0148(3) Uiso d 1
Cu Cu14051 0.88737 0.059372 0.358914 0.0148(3) Uiso d 1
Cu Cu14052 0.666667 0.333333 0.35872 0.0148(3) Uiso d 1
Cu Cu14053 0.240557 0.336784 0.359247 0.0148(3) Uiso d 1
Cu Cu14054 0.09897 0.411915 0.358425 0.0148(3) Uiso d 1
Cu Cu14055 0.084822 0.328567 0.358993 0.0148(3) Uiso d 1
Cu Cu14056 0.241333 0.256947 0.359965 0.0148(3) Uiso d 1
Cu Cu14057 0.163809 0.261505 0.35899 0.0148(3) Uiso d 1
Cu Cu14058 0.370368 0.614466 0.360049 0.0148(3) Uiso d 1
Cu Cu14059 0.734003 0.187755 0.358654 0.0148(3) Uiso d 1
Cu Cu14060 0.096395 0.546261 0.357611 0.0148(3) Uiso d 1
Cu Cu14061 0.597145 0.191088 0.358683 0.0148(3) Uiso d 1
Cu Cu14062 0.529008 0.255937 0.359656 0.0148(3) Uiso d 1
Cu Cu14063 0.551639 0.098188 0.36099 0.0148(3) Uiso d 1
Cu Cu14064 0.686063 0.09781 0.360152 0.0148(3) Uiso d 1
Cu Cu14065 0.236426 0.545292 0.358774 0.0148(3) Uiso d 1
Cu Cu14066 0.032502 0.32557 0.35958 0.0148(3) Uiso d 1
Cu Cu14067 0.388145 0.41857 0.359796 0.0148(3) Uiso d 1
Cu Cu14068 0.437258 0.468623 0.359734 0.0148(3) Uiso d 1
Cu Cu14069 0.615115 0.243387 0.35949 0.0148(3) Uiso d 1
Cu Cu14070 0.112242 0.513253 0.359629 0.0148(3) Uiso d 1
Cu Cu14071 0.091536 0.045111 0.358274 0.0148(3) Uiso d 1
Cu Cu14072 0.271884 0.528682 0.360255 0.0148(3) Uiso d 1
Cu Cu14073 0.223139 0.112007 0.360226 0.0148(3) Uiso d 1
Cu Cu14074 0.148594 0.466334 0.359761 0.0148(3) Uiso d 1
Cu Cu14075 0.256569 0.389027 0.360224 0.0148(3) Uiso d 1
Cu Cu14076 0.757249 0.085542 0.361202 0.0148(3) Uiso d 1
Cu Cu14077 0.388794 0.13334 0.360771 0.0148(3) Uiso d 1
Cu Cu14078 0.389432 0.467637 0.360247 0.0148(3) Uiso d 1
Cu Cu14079 0.111054 0.22392 0.361058 0.0148(3) Uiso d 1
Cu Cu14080 0.104949 0.465138 0.361221 0.0148(3) Uiso d 1
Cu Cu14081 0.176038 0.067018 0.360703 0.0148(3) Uiso d 1
Cu Cu14082 0.64 0.1032 0.36 0.0148(3) Uiso d 1
Cu Cu14083 0.393413 0.179961 0.360988 0.0148(3) Uiso d 1
Cu Cu14084 0.033621 0.280751 0.360919 0.0148(3) Uiso d 1
Cu Cu14085 0.417513 0.029831 0.361425 0.0148(3) Uiso d 1
Cu Cu14086 0.054094 0.456439 0.361851 0.0148(3) Uiso d 1
Cu Cu14087 0.212989 0.392467 0.361616 0.0148(3) Uiso d 1
Cu Cu14088 0.573323 0.250833 0.361172 0.0148(3) Uiso d 1
Cu Cu14089 0.753757 0.034268 0.361308 0.0148(3) Uiso d 1
Cu Cu14090 0.5998 0.1137 0.36 0.0148(3) Uiso d 1
Cu Cu14091 0.318641 0.567477 0.360884 0.0148(3) Uiso d 1
Cu Cu14092 0.466982 0.07824 0.36154 0.0148(3) Uiso d 1
Cu Cu14093 0.109477 0.176748 0.361676 0.0148(3) Uiso d 1
Cu Cu14094 0.257853 0.443571 0.361973 0.0148(3) Uiso d 1
Cu Cu14095 0.469237 0.03116 0.361978 0.0148(3) Uiso d 1
Cu Cu14096 0.545962 0.380946 0.361112 0.0148(3) Uiso d 1
Cu Cu14097 0.058503 0.172266 0.362094 0.0148(3) Uiso d 1
Cu Cu14098 0.706475 0.031969 0.3622 0.0148(3) Uiso d 1
Cu Cu14099 0.685142 0.154923 0.363136 0.0148(3) Uiso d 1
Cu Cu14100 0.192314 0.238007 0.363017 0.0148(3) Uiso d 1
Cu Cu14101 0.402216 0.097541 0.362984 0.0148(3) Uiso d 1
Cu Cu14102 0.327379 0.528995 0.362478 0.0148(3) Uiso d 1
Cu Cu14103 0.614773 0.300548 0.362774 0.0148(3) Uiso d 1
Cu Cu14104 0.043764 0.241307 0.363036 0.0148(3) Uiso d 1
Cu Cu14105 0.344348 0.172674 0.363215 0.0148(3) Uiso d 1
Cu Cu14106 0.18656 0.514388 0.363162 0.0148(3) Uiso d 1
Cu Cu14107 0.187744 0.310324 0.363351 0.0148(3) Uiso d 1
Cu Cu14108 0.185963 0.027502 0.363568 0.0148(3) Uiso d 1
Cu Cu14109 0.339797 0.455885 0.363767 0.0148(3) Uiso d 1
Cu Cu14110 0.262005 0.59735 0.363982 0.0148(3) Uiso d 1
Cu Cu14111 0.83791 0.097383 0.363958 0.0148(3) Uiso d 1
Cu Cu14112 0.330389 0.016931 0.363845 0.0148(3) Uiso d 1
Cu Cu14113 0.622433 0.455117 0.364116 0.0148(3) Uiso d 1
Cu Cu14114 0.473998 0.518448 0.364231 0.0148(3) Uiso d 1
Cu Cu14115 0.617487 0.020313 0.364665 0.0148(3) Uiso d 1
Cu Cu14116 0.478095 0.238574 0.364784 0.0148(3) Uiso d 1
Cu Cu14117 0.902808 0.02434 0.36459 0.0148(3) Uiso d 1
Cu Cu14118 0.11877 0.379821 0.364834 0.0148(3) Uiso d 1
Cu Cu15001 0.356039 0.502351 0.388019 0.0109(3) Uiso d 1
Cu Cu15002 0.00369 0.143709 0.388246 0.0109(3) Uiso d 1
Cu Cu15003 0.500267 0.002464 0.388295 0.0109(3) Uiso d 1
Cu Cu15004 0.359534 0.999628 0.38832 0.0109(3) Uiso d 1
Cu Cu15005 0.647275 0.28784 0.388252 0.0109(3) Uiso d 1
Cu Cu15006 0.288144 0.143892 0.387533 0.0109(3) Uiso d 1
Cu Cu15007 0.212207 0.001721 0.387809 0.0109(3) Uiso d 1
Cu Cu15008 0.782657 0.139319 0.388522 0.0109(3) Uiso d 1
Cu Cu15009 0.644388 1.000091 0.388316 0.0109(3) Uiso d 1
Cu Cu15010 0.216762 0.499744 0.388511 0.0109(3) Uiso d 1
Cu Cu15011 0.356256 0.068905 0.387623 0.0109(3) Uiso d 1
Cu Cu15012 0.283185 0.495657 0.388446 0.0109(3) Uiso d 1
Cu Cu15013 0.214735 0.57085 0.387612 0.0109(3) Uiso d 1
Cu Cu15014 0.213533 0.285805 0.387336 0.0109(3) Uiso d 1
Cu Cu15015 0.714736 0.214396 0.388162 0.0109(3) Uiso d 1
Cu Cu15016 0.570556 0.14378 0.387514 0.0109(3) Uiso d 1
Cu Cu15017 0.284943 0.071445 0.388478 0.0109(3) Uiso d 1
Cu Cu15018 0.643532 0.216117 0.388354 0.0109(3) Uiso d 1
Cu Cu15019 0.069035 0.501245 0.38779 0.0109(3) Uiso d 1
Cu Cu15020 0.427025 0.56987 0.388492 0.0109(3) Uiso d 1
Cu Cu15021 0.29012 0.431518 0.388137 0.0109(3) Uiso d 1
Cu Cu15022 0.073773 0.999849 0.388585 0.0109(3) Uiso d 1
Cu Cu15023 0.855954 0.00016 0.388631 0.0109(3) Uiso d 1
Cu Cu15024 0.717799 0.143175 0.388694 0.0109(3) Uiso d 1
Cu Cu15025 0.140637 0.284983 0.388253 0.0109(3) Uiso d 1
Cu Cu15026 0.287398 0.358213 0.388467 0.0109(3) Uiso d 1
Cu Cu15027 0.712735 0.074071 0.388845 0.0109(3) Uiso d 1
Cu Cu15028 0.497786 0.142349 0.388381 0.0109(3) Uiso d 1
Cu Cu15029 0.068679 0.215924 0.388618 0.0109(3) Uiso d 1
Cu Cu15030 0.572375 0.003166 0.389279 0.0109(3) Uiso d 1
Cu Cu15031 0.14153 0.3563 0.388638 0.0109(3) Uiso d 1
Cu Cu15032 0.497622 0.212241 0.388919 0.0109(3) Uiso d 1
Cu Cu15033 0.068703 0.425584 0.388755 0.0109(3) Uiso d 1
Cu Cu15034 0.64228 0.067678 0.388521 0.0109(3) Uiso d 1
Cu Cu15035 0.854553 0.068839 0.389216 0.0109(3) Uiso d 1
Cu Cu15036 0.9269 0.000722 0.387967 0.0109(3) Uiso d 1
Cu Cu15037 0.354174 0.425652 0.389401 0.0109(3) Uiso d 1
Cu Cu15038 0.28814 0.643584 0.388843 0.0109(3) Uiso d 1
Cu Cu15039 0.00436 0.430967 0.388907 0.0109(3) Uiso d 1
Cu Cu15040 0.213288 0.431379 0.389118 0.0109(3) Uiso d 1
Cu Cu15041 0.074613 0.286177 0.389097 0.0109(3) Uiso d 1
Cu Cu15042 0.790043 0.074972 0.38878 0.0109(3) Uiso d 1
Cu Cu15043 0.429577 0.503135 0.389485 0.0109(3) Uiso d 1
Cu Cu15044 0.569459 0.069046 0.388673 0.0109(3) Uiso d 1
Cu Cu15045 0.788094 0.001144 0.38861 0.0109(3) Uiso d 1
Cu Cu15046 0.711625 0.282189 0.389376 0.0109(3) Uiso d 1
Cu Cu15047 0.073191 0.360284 0.389002 0.0109(3) Uiso d 1
Cu Cu15048 0.43133 0.143325 0.388937 0.0109(3) Uiso d 1
Cu Cu15049 0.425582 0.072341 0.389039 0.0109(3) Uiso d 1
Cu Cu15050 0.069162 0.138901 0.389055 0.0109(3) Uiso d 1
Cu Cu15051 0.282056 0.570916 0.389183 0.0109(3) Uiso d 1
Cu Cu15052 0.78214 0.213813 0.388954 0.0109(3) Uiso d 1
Cu Cu15053 0.929829 0.069238 0.389252 0.0109(3) Uiso d 1
Cu Cu15054 0.503729 0.073789 0.389246 0.0109(3) Uiso d 1
Cu Cu15055 0.145801 0.217281 0.3894 0.0109(3) Uiso d 1
Cu Cu15056 0.217055 0.071646 0.389598 0.0109(3) Uiso d 1
Cu Cu15057 0.360331 0.572782 0.389379 0.0109(3) Uiso d 1
Cu Cu15058 0.572562 0.212286 0.389424 0.0109(3) Uiso d 1
Cu Cu15059 0.283587 0.286389 0.389702 0.0109(3) Uiso d 1
Cu Cu15060 0.214862 0.355332 0.389774 0.0109(3) Uiso d 1
Cu Cu15061 0.142886 0.426263 0.388557 0.0109(3) Uiso d 1
Cu Cu15062 0.28637 0.002517 0.389825 0.0109(3) Uiso d 1
Cu Cu15063 0.641732 0.14306 0.389825 0.0109(3) Uiso d 1
Cu Cu15064 0.355556 0.140518 0.389762 0.0109(3) Uiso d 1
Cu Cu15065 0 0 0.389558 0.0109(3) Uiso d 1
Cu Cu15066 0.143125 0.501381 0.389907 0.0109(3) Uiso d 1
Cu Cu16001 0.452259 0.047513 0.411652 0.0101(3) Uiso d 1
Cu Cu16002 0.094911 0.190343 0.411864 0.0101(3) Uiso d 1
Cu Cu16003 0.737959 0.047792 0.41194 0.0101(3) Uiso d 1
Cu Cu16004 0.309621 0.547223 0.412088 0.0101(3) Uiso d 1
Cu Cu16005 0.595477 0.262508 0.41284 0.0101(3) Uiso d 1
Cu Cu16006 0.238083 0.405154 0.41288 0.0101(3) Uiso d 1
Cu Cu16007 0.809742 0.189999 0.41296 0.0101(3) Uiso d 1
Cu Cu16008 0.167049 0.047222 0.413133 0.0101(3) Uiso d 1
Cu Cu16009 0.024205 0.261693 0.414274 0.0101(3) Uiso d 1
Cu Cu16010 0.667112 0.119487 0.41342 0.0101(3) Uiso d 1
Cu Cu16011 0.380203 0.475802 0.414349 0.0101(3) Uiso d 1
Cu Cu16012 0.094821 0.475707 0.414879 0.0101(3) Uiso d 1
Cu Cu16013 0.880242 0.118526 0.416064 0.0101(3) Uiso d 1
Cu Cu16014 0.381661 0.118995 0.416361 0.0101(3) Uiso d 1
Cu Cu16015 0.023024 0.332882 0.4146 0.0101(3) Uiso d 1
Cu Cu16016 0.452596 0.477021 0.415067 0.0101(3) Uiso d 1
Cu Cu16017 0.167151 0.476889 0.414766 0.0101(3) Uiso d 1
Cu Cu16018 0.381606 0.404754 0.415796 0.0101(3) Uiso d 1
Cu Cu16019 0.023357 0.04771 0.415474 0.0101(3) Uiso d 1
Cu Cu16020 0.594702 0.118271 0.416903 0.0101(3) Uiso d 1
Cu Cu16021 0.881462 0.047671 0.416056 0.0101(3) Uiso d 1
Cu Cu16022 0.524475 0.19034 0.41554 0.0101(3) Uiso d 1
Cu Cu16023 0.238719 0.619198 0.417963 0.0101(3) Uiso d 1
Cu Cu16024 0.523534 0.261593 0.417578 0.0101(3) Uiso d 1
Cu Cu16025 0.167297 0.333111 0.415637 0.0101(3) Uiso d 1
Cu Cu16026 0.666017 0.190183 0.416113 0.0101(3) Uiso d 1
Cu Cu16027 0.738033 0.118944 0.417073 0.0101(3) Uiso d 1
Cu Cu16028 0.238116 0.476251 0.417184 0.0101(3) Uiso d 1
Cu Cu16029 0.02401 0.11907 0.417095 0.0101(3) Uiso d 1
Cu Cu16030 0.023646 0.40489 0.416959 0.0101(3) Uiso d 1
Cu Cu16031 0.166017 0.547755 0.417114 0.0101(3) Uiso d 1
Cu Cu16032 0.452226 0.118538 0.416545 0.0101(3) Uiso d 1
Cu Cu16033 0.523724 0.048011 0.416589 0.0101(3) Uiso d 1
Cu Cu16034 0.095432 0.261756 0.417316 0.0101(3) Uiso d 1
Cu Cu16035 0.30932 0.618678 0.416317 0.0101(3) Uiso d 1
Cu Cu16036 0.6666 0.261765 0.417635 0.0101(3) Uiso d 1
Cu Cu16037 0.308709 0.33268 0.416383 0.0101(3) Uiso d 1
Cu Cu16038 0.381292 0.548225 0.417028 0.0101(3) Uiso d 1
Cu Cu16039 0.166508 0.191167 0.416155 0.0101(3) Uiso d 1
Cu Cu16040 0.095066 0.333277 0.417488 0.0101(3) Uiso d 1
Cu Cu16041 0.309507 0.118421 0.417239 0.0101(3) Uiso d 1
Cu Cu16042 0.237541 0.261063 0.418318 0.0101(3) Uiso d 1
Cu Cu16043 0.808941 0.047221 0.417364 0.0101(3) Uiso d 1
Cu Cu16044 0.238575 0.04793 0.41821 0.0101(3) Uiso d 1
Cu Cu16045 0.451913 0.190229 0.417412 0.0101(3) Uiso d 1
Cu Cu16046 0.309025 0.404243 0.417851 0.0101(3) Uiso d 1
Cu Cu16047 0.239109 0.333694 0.418906 0.0101(3) Uiso d 1
Cu Cu16048 0.308943 0.048019 0.418814 0.0101(3) Uiso d 1
Cu Cu16049 0.09575 0.119569 0.419189 0.0101(3) Uiso d 1
Cu Cu16050 0.52355 0.119653 0.419581 0.0101(3) Uiso d 1
Cu Cu16051 0.166801 0.404435 0.418773 0.0101(3) Uiso d 1
Cu Cu16052 0.452033 0.548239 0.418923 0.0101(3) Uiso d 1
Cu Cu16053 0.595164 0.048238 0.418296 0.0101(3) Uiso d 1
Cu Cu16054 0.166454 0.262791 0.419683 0.0101(3) Uiso d 1
Cu Cu16055 0.095384 0.405532 0.418601 0.0101(3) Uiso d 1
Cu Cu16056 0.596374 0.190771 0.419394 0.0101(3) Uiso d 1
Cu Cu16057 0.66693 0.047348 0.420058 0.0101(3) Uiso d 1
Cu Cu16058 0.02345 0.476283 0.420261 0.0101(3) Uiso d 1
Cu Cu16059 0.094401 0.04656 0.419241 0.0101(3) Uiso d 1
Cu Cu16060 0.737196 0.189473 0.419557 0.0101(3) Uiso d 1
Cu Cu16061 0.380341 0.046717 0.420241 0.0101(3) Uiso d 1
Cu Cu16062 0.23733 0.546543 0.41985 0.0101(3) Uiso d 1
Cu Cu16063 0.809289 0.119614 0.420254 0.0101(3) Uiso d 1
Cu Cu16064 0.309669 0.476601 0.420561 0.0101(3) Uiso d 1
Cu Cu16065 0.023543 0.189962 0.420643 0.0101(3) Uiso d 1
Cu Cu16066 0.666667 0.333333 0.420774 0.0101(3) Uiso d 1
Cu Cu17001 0.711765 0.213766 0.443526 0.0109(3) Uiso d 1
Cu Cu17002 0.930214 0.999254 0.443244 0.0109(3) Uiso d 1
Cu Cu17003 0.07428 0.500638 0.443475 0.0109(3) Uiso d 1
Cu Cu17004 0.217719 0.001529 0.443667 0.0109(3) Uiso d 1
Cu Cu17005 0.212809 0.571123 0.443383 0.0109(3) Uiso d 1
Cu Cu17006 0.356088 0.072375 0.44329 0.0109(3) Uiso d 1
Cu Cu17007 0.285022 0.140325 0.443521 0.0109(3) Uiso d 1
Cu Cu17008 0.643096 0.074636 0.443648 0.0109(3) Uiso d 1
Cu Cu17009 0.572612 0.142926 0.443105 0.0109(3) Uiso d 1
Cu Cu17010 0.282808 0.42474 0.443685 0.0109(3) Uiso d 1
Cu Cu17011 0.21493 0.286291 0.443392 0.0109(3) Uiso d 1
Cu Cu17012 0.354794 0.357952 0.443663 0.0109(3) Uiso d 1
Cu Cu17013 0.144207 0.431704 0.443836 0.0109(3) Uiso d 1
Cu Cu17014 0.361165 0.502152 0.443742 0.0109(3) Uiso d 1
Cu Cu17015 0.143412 0.354825 0.44383 0.0109(3) Uiso d 1
Cu Cu17016 0.640275 0.281206 0.44389 0.0109(3) Uiso d 1
Cu Cu17017 0.782075 0.067683 0.444132 0.0109(3) Uiso d 1
Cu Cu17018 0.504105 0.002391 0.444075 0.0109(3) Uiso d 1
Cu Cu17019 0.424919 0.211563 0.444026 0.0109(3) Uiso d 1
Cu Cu17020 0.075885 0.215507 0.444222 0.0109(3) Uiso d 1
Cu Cu17021 0.854724 0.001176 0.444353 0.0109(3) Uiso d 1
Cu Cu17022 0.140269 0.002206 0.444239 0.0109(3) Uiso d 1
Cu Cu17023 0.068119 0.355505 0.444283 0.0109(3) Uiso d 1
Cu Cu17024 0.283308 0.502678 0.444625 0.0109(3) Uiso d 1
Cu Cu17025 0.499775 0.211577 0.444476 0.0109(3) Uiso d 1
Cu Cu17026 0.004536 0.359842 0.444635 0.0109(3) Uiso d 1
Cu Cu17027 0.427096 0.003033 0.444581 0.0109(3) Uiso d 1
Cu Cu17028 0.432598 0.07176 0.444571 0.0109(3) Uiso d 1
Cu Cu17029 0.497869 0.144687 0.444643 0.0109(3) Uiso d 1
Cu Cu17030 0.28511 0.072187 0.445414 0.0109(3) Uiso d 1
Cu Cu17031 0.289087 0.570984 0.444676 0.0109(3) Uiso d 1
Cu Cu17032 0.782834 0.144812 0.444756 0.0109(3) Uiso d 1
Cu Cu17033 0.145041 0.070104 0.44476 0.0109(3) Uiso d 1
Cu Cu17034 0.212971 0.49588 0.445058 0.0109(3) Uiso d 1
Cu Cu17035 0.71886 0.074198 0.444927 0.0109(3) Uiso d 1
Cu Cu17036 0.140679 0.287454 0.445048 0.0109(3) Uiso d 1
Cu Cu17037 0.568501 0.999367 0.444886 0.0109(3) Uiso d 1
Cu Cu17038 0.355431 0.644485 0.444787 0.0109(3) Uiso d 1
Cu Cu17039 0.426381 0.570768 0.445394 0.0109(3) Uiso d 1
Cu Cu17040 0.64584 0.216286 0.44532 0.0109(3) Uiso d 1
Cu Cu17041 0.497104 0.067924 0.445053 0.0109(3) Uiso d 1
Cu Cu17042 0.713532 0.138894 0.445059 0.0109(3) Uiso d 1
Cu Cu17043 0.288276 0.357684 0.445451 0.0109(3) Uiso d 1
Cu Cu17044 0.00286 0.074417 0.445291 0.0109(3) Uiso d 1
Cu Cu17045 0.788911 0.001027 0.445119 0.0109(3) Uiso d 1
Cu Cu17046 0.069558 0.144643 0.445075 0.0109(3) Uiso d 1
Cu Cu17047 0.139497 0.211104 0.44527 0.0109(3) Uiso d 1
Cu Cu17048 0.855878 0.068696 0.444889 0.0109(3) Uiso d 1
Cu Cu17049 0.572429 0.217788 0.445261 0.0109(3) Uiso d 1
Cu Cu17050 0.217472 0.431646 0.44528 0.0109(3) Uiso d 1
Cu Cu17051 0.068141 0.427412 0.445379 0.0109(3) Uiso d 1
Cu Cu17052 0.43103 0.142854 0.445426 0.0109(3) Uiso d 1
Cu Cu17053 0.568537 0.069414 0.445235 0.0109(3) Uiso d 1
Cu Cu17054 0.425719 0.498666 0.445399 0.0109(3) Uiso d 1
Cu Cu17055 0.356778 0.426578 0.445271 0.0109(3) Uiso d 1
Cu Cu17056 0.073044 0.285077 0.445328 0.0109(3) Uiso d 1
Cu Cu17057 0.356108 0.569736 0.445207 0.0109(3) Uiso d 1
Cu Cu17058 0.572761 0.28743 0.44549 0.0109(3) Uiso d 1
Cu Cu17059 0.71451 0.002276 0.445488 0.0109(3) Uiso d 1
Cu Cu17060 0.21519 0.072588 0.445679 0.0109(3) Uiso d 1
Cu Cu17061 0.214946 0.359859 0.445511 0.0109(3) Uiso d 1
Cu Cu17062 0.001393 0.284877 0.445713 0.0109(3) Uiso d 1
Cu Cu17063 0.357859 0.143093 0.445837 0.0109(3) Uiso d 1
Cu Cu17064 0.643375 0.142299 0.44593 0.0109(3) Uiso d 1
Cu Cu17065 0.141906 0.499207 0.445972 0.0109(3) Uiso d 1
Cu Cu17066 0 0 0.446121 0.0109(3) Uiso d 1
Cu Cu18001 0.404068 0.45135 0.468168 0.0148(3) Uiso d 1
Cu Cu18002 0.050117 0.309843 0.468513 0.0148(3) Uiso d 1
Cu Cu18003 0.545604 0.239524 0.468574 0.0148(3) Uiso d 1
Cu Cu18004 0.191977 0.097159 0.468405 0.0148(3) Uiso d 1
Cu Cu18005 0.11583 0.448834 0.468767 0.0148(3) Uiso d 1
Cu Cu18006 0.40601 0.164884 0.46874 0.0148(3) Uiso d 1
Cu Cu18007 0.187981 0.384307 0.468721 0.0148(3) Uiso d 1
Cu Cu18008 0.337519 0.598474 0.46898 0.0148(3) Uiso d 1
Cu Cu18009 0.615722 0.093714 0.469193 0.0148(3) Uiso d 1
Cu Cu18010 0.761396 0.019728 0.469489 0.0148(3) Uiso d 1
Cu Cu18011 0.115795 0.15975 0.469218 0.0148(3) Uiso d 1
Cu Cu18012 0.052779 0.024767 0.4692 0.0148(3) Uiso d 1
Cu Cu18013 0.698649 0.169725 0.469158 0.0148(3) Uiso d 1
Cu Cu18014 0.261486 0.377284 0.470594 0.0148(3) Uiso d 1
Cu Cu18015 0.483238 0.099489 0.469789 0.0148(3) Uiso d 1
Cu Cu18016 0.617349 0.171267 0.470121 0.0148(3) Uiso d 1
Cu Cu18017 0.12078 0.526624 0.470361 0.0148(3) Uiso d 1
Cu Cu18018 0.685953 0.028942 0.469624 0.0148(3) Uiso d 1
Cu Cu18019 0.125248 0.242099 0.470853 0.0148(3) Uiso d 1
Cu Cu18020 0.203089 0.529254 0.471111 0.0148(3) Uiso d 1
Cu Cu18021 0.82617 0.153502 0.469934 0.0148(3) Uiso d 1
Cu Cu18022 0.47143 0.013761 0.469964 0.0148(3) Uiso d 1
Cu Cu18023 0.326635 0.510645 0.470595 0.0148(3) Uiso d 1
Cu Cu18024 0.39648 0.076547 0.472125 0.0148(3) Uiso d 1
Cu Cu18025 0.039813 0.221137 0.471432 0.0148(3) Uiso d 1
Cu Cu18026 0.634087 0.317362 0.47111 0.0148(3) Uiso d 1
Cu Cu18027 0.182065 0.007361 0.470905 0.0148(3) Uiso d 1
Cu Cu18028 0.17801 0.247688 0.473029 0.0148(3) Uiso d 1
Cu Cu18029 0.351113 0.032042 0.470849 0.0148(3) Uiso d 1
Cu Cu18030 0.323519 0.461612 0.471362 0.0148(3) Uiso d 1
Cu Cu18031 0.03704 0.502747 0.47156 0.0148(3) Uiso d 1
Cu Cu18032 0.53486 0.142166 0.472003 0.0148(3) Uiso d 1
Cu Cu18033 0.179618 0.290024 0.471152 0.0148(3) Uiso d 1
Cu Cu18034 0.105578 0.109108 0.472487 0.0148(3) Uiso d 1
Cu Cu18035 0.821605 0.105456 0.471972 0.0148(3) Uiso d 1
Cu Cu18036 0.399649 0.028079 0.470993 0.0148(3) Uiso d 1
Cu Cu18037 0.617096 0.23336 0.472928 0.0148(3) Uiso d 1
Cu Cu18038 0.041271 0.172424 0.471004 0.0148(3) Uiso d 1
Cu Cu18039 0.643497 0.036305 0.472104 0.0148(3) Uiso d 1
Cu Cu18040 0.540609 0.100904 0.473085 0.0148(3) Uiso d 1
Cu Cu18041 0.274998 0.459412 0.47182 0.0148(3) Uiso d 1
Cu Cu18042 0.227819 0.256863 0.473596 0.0148(3) Uiso d 1
Cu Cu18043 0.25768 0.527069 0.472709 0.0148(3) Uiso d 1
Cu Cu18044 0.040314 0.45842 0.472451 0.0148(3) Uiso d 1
Cu Cu18045 0.250125 0.569479 0.472649 0.0148(3) Uiso d 1
Cu Cu18046 0.149013 0.395955 0.472876 0.0148(3) Uiso d 1
Cu Cu18047 0.263999 0.025067 0.472824 0.0148(3) Uiso d 1
Cu Cu18048 0.748699 0.210596 0.472692 0.0148(3) Uiso d 1
Cu Cu18049 0.33295 0.095109 0.472617 0.0148(3) Uiso d 1
Cu Cu18050 0.24628 0.611606 0.472899 0.0148(3) Uiso d 1
Cu Cu18051 0.772233 0.100813 0.472179 0.0148(3) Uiso d 1
Cu Cu18052 0.50948 0.254336 0.473193 0.0148(3) Uiso d 1
Cu Cu18053 0.385652 0.114507 0.473699 0.0148(3) Uiso d 1
Cu Cu18054 0.027199 0.258894 0.474138 0.0148(3) Uiso d 1
Cu Cu18055 0.87084 0.113774 0.473869 0.0148(3) Uiso d 1
Cu Cu18056 0.091212 0.474128 0.474364 0.0148(3) Uiso d 1
Cu Cu18057 0.685836 0.085668 0.473203 0.0148(3) Uiso d 1
Cu Cu18058 0.100853 0.345599 0.473969 0.0148(3) Uiso d 1
Cu Cu18059 0.591051 0.117668 0.474701 0.0148(3) Uiso d 1
Cu Cu18060 0.597312 0.266388 0.47399 0.0148(3) Uiso d 1
Cu Cu18061 0.386625 0.400202 0.4742 0.0148(3) Uiso d 1
Cu Cu18062 0.239501 0.407942 0.474273 0.0148(3) Uiso d 1
Cu Cu18063 0.102503 0.397523 0.473687 0.0148(3) Uiso d 1
Cu Cu18064 0.373596 0.471988 0.474076 0.0148(3) Uiso d 1
Cu Cu18065 0.259245 0.304298 0.472315 0.0148(3) Uiso d 1
Cu Cu18066 0.055286 0.09897 0.47438 0.0148(3) Uiso d 1
Cu Cu18067 0.667786 0.119186 0.474537 0.0148(3) Uiso d 1
Cu Cu18068 0.310516 0.546414 0.474345 0.0148(3) Uiso d 1
Cu Cu18069 0.936496 0.040367 0.473772 0.0148(3) Uiso d 1
Cu Cu18070 0.093371 0.189362 0.474409 0.0148(3) Uiso d 1
Cu Cu18071 0.758746 0.170109 0.474334 0.0148(3) Uiso d 1
Cu Cu18072 0.737732 0.048419 0.474412 0.0148(3) Uiso d 1
Cu Cu18073 0.452269 0.046929 0.474423 0.0148(3) Uiso d 1
Cu Cu18074 0.580564 0.184294 0.474398 0.0148(3) Uiso d 1
Cu Cu18075 0.169843 0.045676 0.474202 0.0148(3) Uiso d 1
Cu Cu18076 0.117502 0.02612 0.475004 0.0148(3) Uiso d 1
Cu Cu18077 0.456853 0.200909 0.474962 0.0148(3) Uiso d 1
Cu Cu18078 0.886787 0.044217 0.474695 0.0148(3) Uiso d 1
Cu Cu18079 0.455209 0.483916 0.474375 0.0148(3) Uiso d 1
Cu Cu18080 0.406618 0.523962 0.475204 0.0148(3) Uiso d 1
Cu Cu18081 0.225881 0.329229 0.475556 0.0148(3) Uiso d 1
Cu Cu18082 0.378391 0.189164 0.474569 0.0148(3) Uiso d 1
Cu Cu18083 0.19457 0.597125 0.474571 0.0148(3) Uiso d 1
Cu Cu18084 0.023837 0.047698 0.475365 0.0148(3) Uiso d 1
Cu Cu18085 0.904488 0.165381 0.475146 0.0148(3) Uiso d 1
Cu Cu18086 0.600719 0.042616 0.475324 0.0148(3) Uiso d 1
Cu Cu18087 0.085644 0.543229 0.475844 0.0148(3) Uiso d 1
Cu Cu18088 0.312358 0.043202 0.476685 0.0148(3) Uiso d 1
Cu Cu18089 0.166881 0.478851 0.47529 0.0148(3) Uiso d 1
Cu Cu18090 0.187581 0.447368 0.475387 0.0148(3) Uiso d 1
Cu Cu18091 0.018347 0.329345 0.475007 0.0148(3) Uiso d 1
Cu Cu18092 0.312355 0.411235 0.477147 0.0148(3) Uiso d 1
Cu Cu18093 0.167365 0.544579 0.476631 0.0148(3) Uiso d 1
Cu Cu18094 0.811725 0.05448 0.476608 0.0148(3) Uiso d 1
Cu Cu18095 0.528989 0.188983 0.475321 0.0148(3) Uiso d 1
Cu Cu18096 0.302556 0.613769 0.476186 0.0148(3) Uiso d 1
Cu Cu18097 0.693811 0.239417 0.475969 0.0148(3) Uiso d 1
Cu Cu18098 0.33443 0.381947 0.476457 0.0148(3) Uiso d 1
Cu Cu18099 0.232662 0.045416 0.477558 0.0148(3) Uiso d 1
Cu Cu18100 0.050508 0.381904 0.475988 0.0148(3) Uiso d 1
Cu Cu18101 0.54903 0.023814 0.476517 0.0148(3) Uiso d 1
Cu Cu18102 0.6654 0.187201 0.476697 0.0148(3) Uiso d 1
Cu Cu18103 0.312998 0.123116 0.477353 0.0148(3) Uiso d 1
Cu Cu18104 0.170981 0.333674 0.476166 0.0148(3) Uiso d 1
Cu Cu18105 0.668635 0.265788 0.47779 0.0148(3) Uiso d 1
Cu Cu18106 0.091521 0.25881 0.47749 0.0148(3) Uiso d 1
Cu Cu18107 0.377752 0.547237 0.477709 0.0148(3) Uiso d 1
Cu Cu18108 0.448495 0.115114 0.477302 0.0148(3) Uiso d 1
Cu Cu18109 0.118318 0.310862 0.476488 0.0148(3) Uiso d 1
Cu Cu18110 0.239439 0.475672 0.478114 0.0148(3) Uiso d 1
Cu Cu18111 0.308234 0.329561 0.477233 0.0148(3) Uiso d 1
Cu Cu18112 0.023175 0.406485 0.478071 0.0148(3) Uiso d 1
Cu Cu18113 0.025809 0.121118 0.478101 0.0148(3) Uiso d 1
Cu Cu18114 0.737859 0.118099 0.478103 0.0148(3) Uiso d 1
Cu Cu18115 0.165925 0.194345 0.476973 0.0148(3) Uiso d 1
Cu Cu18116 0.521914 0.048992 0.477653 0.0148(3) Uiso d 1
Cu Cu18117 0.834151 0.024535 0.476914 0.0148(3) Uiso d 1
Cu Cu18118 0.476071 0.167619 0.476959 0.0148(3) Uiso d 1
Cu Cu18119 0.333333 0.666667 0.477126 0.0148(3) Uiso d 1
Si Si01001 0.497403 0.069715 0.999746 0.0060(6) Uiso d 1
Si Si01002 0.71545 0.002429 0.999848 0.0060(6) Uiso d 1
Si Si01003 0.643631 0.141767 0.99998 0.0060(6) Uiso d 1
Si Si01004 0.64371 0.21446 0.999178 0.0060(6) Uiso d 1
Si Si01005 0.71607 0.071029 0.999439 0.0060(6) Uiso d 1
Si Si01006 0.712599 0.141292 0.999403 0.0060(6) Uiso d 1
Si Si01007 0.500232 0.143146 0.999728 0.0060(6) Uiso d 1
Si Si01008 0.356195 0.999096 0.999746 0.0060(6) Uiso d 1
Si Si01009 0.428924 0.002233 0.99964 0.0060(6) Uiso d 1
Si Si01010 0.785749 0.144327 0.999511 0.0060(6) Uiso d 1
Si Si01011 0.572028 0.283616 0.999743 0.0060(6) Uiso d 1
Si Si01012 0.359144 0.144937 0.999983 0.0060(6) Uiso d 1
Si Si01013 0.28579 0.071725 0.999087 0.0060(6) Uiso d 1
Si Si01014 0.571194 0.072037 0.999299 0.0060(6) Uiso d 1
Si Si01015 0.427465 0.142133 0.999549 0.0060(6) Uiso d 1
Si Si01016 0.430871 0.071493 0.999789 0.0060(6) Uiso d 1
Si Si01017 0.5 0 0 0.0060(6) Uiso d 1
Si Si01018 0 0 0 0.0060(6) Uiso d 1
Si Si01019 0.858888 0.073319 -0.000134 0.0060(6) Uiso d 1
Si Si01020 0.50175 0.216006 0.000183 0.0060(6) Uiso d 1
Si Si01021 0.784124 0.069115 0.000339 0.0060(6) Uiso d 1
Si Si01022 0.212125 0.071594 0.000108 0.0060(6) Uiso d 1
Si Si01023 0.214464 0.000536 0.000467 0.0060(6) Uiso d 1
Si Si01024 0.64188 0.284719 0.000164 0.0060(6) Uiso d 1
Si Si01025 0.356804 0.070924 0.000705 0.0060(6) Uiso d 1
Si Si01026 0.14289 0.000899 -0.000209 0.0060(6) Uiso d 1
Si Si01027 0.427717 0.212034 0.000417 0.0060(6) Uiso d 1
Si Si01028 0.641544 0.071615 0.000685 0.0060(6) Uiso d 1
Si Si01029 0.571977 0.143609 0.000769 0.0060(6) Uiso d 1
Si Si01030 0.286498 0.143518 0.000642 0.0060(6) Uiso d 1
Si Si01031 0.929727 0.001258 0.000695 0.0060(6) Uiso d 1
Si Si01032 0.71441 0.21313 0.00062 0.0060(6) Uiso d 1
Si Si01033 0.145288 0.072644 0.000306 0.0060(6) Uiso d 1
Si Si01034 0.570732 0.216244 0.000074 0.0060(6) Uiso d 1
Si Si04001 0.118942 0.309765 0.077977 0.0107(6) Uiso d 1
Si Si04002 0.048 0.380966 0.078315 0.0107(6) Uiso d 1
Si Si04003 0.333579 0.381073 0.078305 0.0107(6) Uiso d 1
Si Si04004 0.476236 0.16688 0.07747 0.0107(6) Uiso d 1
Si Si04005 0.833647 0.024038 0.07751 0.0107(6) Uiso d 1
Si Si04006 0.333333 0.666667 0.077235 0.0107(6) Uiso d 1
Si Si04007 0.190012 0.451888 0.079405 0.0107(6) Uiso d 1
Si Si04008 0.547756 0.023749 0.078001 0.0107(6) Uiso d 1
Si Si04009 0.691011 0.238213 0.079046 0.0107(6) Uiso d 1
Si Si04010 0.761799 0.166688 0.080184 0.0107(6) Uiso d 1
Si Si04011 0.048167 0.095398 0.080304 0.0107(6) Uiso d 1
Si Si04012 0.261807 0.095396 0.079727 0.0107(6) Uiso d 1
Si Si04013 0.0475 0.452649 0.081596 0.0107(6) Uiso d 1
Si Si04014 0.690215 0.094868 0.080814 0.0107(6) Uiso d 1
Si Si04015 0.190897 0.595357 0.080588 0.0107(6) Uiso d 1
Si Si04016 0.118795 0.023754 0.07956 0.0107(6) Uiso d 1
Si Si04017 0.547269 0.095448 0.081388 0.0107(6) Uiso d 1
Si Si04018 0.261978 0.309179 0.081937 0.0107(6) Uiso d 1
Si Si04019 0.047695 0.238123 0.082307 0.0107(6) Uiso d 1
Si Si04020 0.404577 0.094954 0.081949 0.0107(6) Uiso d 1
Si Si04021 0.404743 0.523863 0.079448 0.0107(6) Uiso d 1
Si Si04022 0.262161 0.45259 0.082234 0.0107(6) Uiso d 1
Si Si04023 0.190032 0.238139 0.082312 0.0107(6) Uiso d 1
Si Si04024 0.190736 0.310133 0.082906 0.0107(6) Uiso d 1
Si Si04025 0.333302 0.095298 0.081618 0.0107(6) Uiso d 1
Si Si04026 0.619374 0.166536 0.083355 0.0107(6) Uiso d 1
Si Si04027 0.261951 0.594981 0.082428 0.0107(6) Uiso d 1
Si Si04028 0.833266 0.095216 0.082365 0.0107(6) Uiso d 1
Si Si04029 0.547898 0.167154 0.082674 0.0107(6) Uiso d 1
Si Si04030 0.762254 0.095563 0.082212 0.0107(6) Uiso d 1
Si Si04031 0.332553 0.023222 0.083385 0.0107(6) Uiso d 1
Si Si04032 0.189772 0.523013 0.084418 0.0107(6) Uiso d 1
Si Si04033 0.2615 0.52377 0.081686 0.0107(6) Uiso d 1
Si Si04034 0.475628 0.523473 0.082732 0.0107(6) Uiso d 1
Si Si04035 0.904999 0.024306 0.082577 0.0107(6) Uiso d 1
Si Si04036 0.47588 0.23792 0.082439 0.0107(6) Uiso d 1
Si Si04037 0.690394 0.309559 0.082854 0.0107(6) Uiso d 1
Si Si04038 0.261946 0.023996 0.081416 0.0107(6) Uiso d 1
Si Si04039 0.618986 0.023784 0.082764 0.0107(6) Uiso d 1
Si Si04040 0.333328 0.452282 0.082658 0.0107(6) Uiso d 1
Si Si04041 0.475787 0.595355 0.083832 0.0107(6) Uiso d 1
Si Si04042 0.619357 0.237988 0.081479 0.0107(6) Uiso d 1
Si Si04043 0.33394 0.166745 0.08496 0.0107(6) Uiso d 1
Si Si04044 0.190519 0.024223 0.083291 0.0107(6) Uiso d 1
Si Si04045 0.047295 0.166676 0.083412 0.0107(6) Uiso d 1
Si Si04046 0.119419 0.238663 0.084357 0.0107(6) Uiso d 1
Si Si04047 0.118967 0.380858 0.08268 0.0107(6) Uiso d 1
Si Si04048 0.404151 0.0235 0.083927 0.0107(6) Uiso d 1
Si Si04049 0.190364 0.666664 0.084342 0.0107(6) Uiso d 1
Si Si04050 0.118262 0.737896 0.08424 0.0107(6) Uiso d 1
Si Si04051 0.047484 0.022985 0.085528 0.0107(6) Uiso d 1
Si Si04052 0.476711 0.095793 0.086335 0.0107(6) Uiso d 1
Si Si04053 0.690662 0.023974 0.086273 0.0107(6) Uiso d 1
Si Si04054 0.476314 0.023552 0.085544 0.0107(6) Uiso d 1
Si Si04055 0.690315 0.16608 0.086348 0.0107(6) Uiso d 1
Si Si04056 0.762068 0.023149 0.086898 0.0107(6) Uiso d 1
Si Si04057 0.618025 0.095025 0.086647 0.0107(6) Uiso d 1
Si Si04058 0.11886 0.166284 0.087503 0.0107(6) Uiso d 1
Si Si04059 0.334022 0.595851 0.088511 0.0107(6) Uiso d 1
Si Si04060 0.190698 0.381337 0.087814 0.0107(6) Uiso d 1
Si Si04061 0.404635 0.165898 0.088434 0.0107(6) Uiso d 1
Si Si04062 0.118288 0.452373 0.087486 0.0107(6) Uiso d 1
Si Si04063 0.547286 0.238368 0.089091 0.0107(6) Uiso d 1
Si Si04064 0.047596 0.309086 0.089139 0.0107(6) Uiso d 1
Si Si04065 0.904284 0.095303 0.089699 0.0107(6) Uiso d 1
Si Si04066 0.404554 0.452185 0.089644 0.0107(6) Uiso d 1
Si Si07001 1.997994 0.85443 0.16619 0.0060(6) Uiso d 1
Si Si07002 0.49922 0.14534 0.166438 0.0060(6) Uiso d 1
Si Si07003 0.141635 0.355611 0.166009 0.0060(6) Uiso d 1
Si Si07004 0.497696 0.212088 0.166435 0.0060(6) Uiso d 1
Si Si07005 0.071396 0.358244 0.166318 0.0060(6) Uiso d 1
Si Si07006 0.288468 0.642906 0.166492 0.0060(6) Uiso d 1
Si Si07007 0.571759 0.002045 0.166843 0.0060(6) Uiso d 1
Si Si07008 0.503017 0.001324 0.166223 0.0060(6) Uiso d 1
Si Si07009 0.141608 0.287921 0.166535 0.0060(6) Uiso d 1
Si Si07010 0.003315 0.358989 0.166469 0.0060(6) Uiso d 1
Si Si07011 0.142038 0.070586 0.166839 0.0060(6) Uiso d 1
Si Si07012 0.14273 0.214087 0.167551 0.0060(6) Uiso d 1
Si Si07013 0.356313 0.358238 0.165824 0.0060(6) Uiso d 1
Si Si07014 0.285254 0.141579 0.165829 0.0060(6) Uiso d 1
Si Si07015 0.854368 0.069218 0.166693 0.0060(6) Uiso d 1
Si Si07016 0.788765 1.000039 0.166525 0.0060(6) Uiso d 1
Si Si07017 0.288513 0.357367 0.166591 0.0060(6) Uiso d 1
Si Si07018 0.214473 0.285911 0.165175 0.0060(6) Uiso d 1
Si Si07019 0.713711 -0.000168 0.167783 0.0060(6) Uiso d 1
Si Si07020 0.572026 0.214317 0.167266 0.0060(6) Uiso d 1
Si Si07021 0.645914 0.216216 0.166675 0.0060(6) Uiso d 1
Si Si07022 0.213373 0.496597 0.166708 0.0060(6) Uiso d 1
Si Si07023 0.359209 0.501364 0.166066 0.0060(6) Uiso d 1
Si Si07024 0.356373 0.071428 0.165594 0.0060(6) Uiso d 1
Si Si07025 0.428659 0.214844 0.166555 0.0060(6) Uiso d 1
Si Si07026 0.285555 0.571155 0.167086 0.0060(6) Uiso d 1
Si Si07027 0.214418 0.357051 0.16769 0.0060(6) Uiso d 1
Si Si07028 0.354736 0.426937 0.166938 0.0060(6) Uiso d 1
Si Si07029 0.571547 0.142819 0.165366 0.0060(6) Uiso d 1
Si Si07030 0.500182 0.070496 0.167331 0.0060(6) Uiso d 1
Si Si07031 0.428603 0.501301 0.167192 0.0060(6) Uiso d 1
Si Si07032 0.285007 0.07273 0.166662 0.0060(6) Uiso d 1
Si Si07033 0.64291 0.143158 0.168021 0.0060(6) Uiso d 1
Si Si07034 0.213838 0.571393 0.1655 0.0060(6) Uiso d 1
Si Si07035 0.430944 0.141841 0.166656 0.0060(6) Uiso d 1
Si Si07036 0.143702 0.428676 0.165967 0.0060(6) Uiso d 1
Si Si07037 0.071951 0.500595 0.165664 0.0060(6) Uiso d 1
Si Si07038 0.998806 0.214361 0.165918 0.0060(6) Uiso d 1
Si Si07039 0.357909 0.570681 0.167559 0.0060(6) Uiso d 1
Si Si07040 0.141128 1.000934 0.166395 0.0060(6) Uiso d 1
Si Si07041 0.425838 0.570443 0.166597 0.0060(6) Uiso d 1
Si Si07042 0.073098 0.284269 0.166865 0.0060(6) Uiso d 1
Si Si07043 0.783281 0.143492 0.166759 0.0060(6) Uiso d 1
Si Si07044 0.713896 0.214978 0.16582 0.0060(6) Uiso d 1
Si Si07045 0.215504 0.070978 0.167516 0.0060(6) Uiso d 1
Si Si07046 0 0 0.168256 0.0060(6) Uiso d 1
Si Si07047 0.642529 0.071264 0.165931 0.0060(6) Uiso d 1
Si Si07048 0.356316 0.14222 0.167927 0.0060(6) Uiso d 1
Si Si07049 0.785696 0.070797 0.166497 0.0060(6) Uiso d 1
Si Si07050 0.429423 0.072227 0.166915 0.0060(6) Uiso d 1
Si Si07051 0.002812 0.074742 0.166906 0.0060(6) Uiso d 1
Si Si07052 0.142898 0.500473 0.168121 0.0060(6) Uiso d 1
Si Si07053 0.711849 0.28435 0.16717 0.0060(6) Uiso d 1
Si Si07054 0.285699 0.000922 0.167561 0.0060(6) Uiso d 1
Si Si07055 0.568023 0.069447 0.166515 0.0060(6) Uiso d 1
Si Si07056 0.067982 0.4272 0.166821 0.0060(6) Uiso d 1
Si Si07057 0.928703 0.999975 0.165608 0.0060(6) Uiso d 1
Si Si07058 0.28575 0.427514 0.16616 0.0060(6) Uiso d 1
Si Si07059 0.642548 0.283821 0.166345 0.0060(6) Uiso d 1
Si Si07060 0.714795 0.140324 0.167001 0.0060(6) Uiso d 1
Si Si07061 0.072939 0.215752 0.166645 0.0060(6) Uiso d 1
Si Si07062 0.283596 0.500227 0.166658 0.0060(6) Uiso d 1
Si Si07063 0.716761 0.074121 0.167155 0.0060(6) Uiso d 1
Si Si07064 0.216491 0.431689 0.16703 0.0060(6) Uiso d 1
Si Si07065 0.069034 0.14208 0.167084 0.0060(6) Uiso d 1
Si Si07066 0.000122 0.426778 0.166947 0.0060(6) Uiso d 1
Si Si10001 0.666667 0.333333 0.243247 0.0107(6) Uiso d 1
Si Si10002 0.023322 0.189647 0.243693 0.0107(6) Uiso d 1
Si Si10003 0.309977 0.476708 0.243582 0.0107(6) Uiso d 1
Si Si10004 0.023304 0.476562 0.244239 0.0107(6) Uiso d 1
Si Si10005 0.38045 0.04664 0.24481 0.0107(6) Uiso d 1
Si Si10006 0.80944 0.119702 0.244339 0.0107(6) Uiso d 1
Si Si10007 0.666816 0.047221 0.245061 0.0107(6) Uiso d 1
Si Si10008 0.523547 0.119434 0.245857 0.0107(6) Uiso d 1
Si Si10009 0.237414 0.546633 0.245927 0.0107(6) Uiso d 1
Si Si10010 0.095676 0.11921 0.245971 0.0107(6) Uiso d 1
Si Si10011 0.166501 0.262662 0.246718 0.0107(6) Uiso d 1
Si Si10012 0.737486 0.189662 0.245896 0.0107(6) Uiso d 1
Si Si10013 0.595976 0.190859 0.248311 0.0107(6) Uiso d 1
Si Si10014 0.166821 0.404621 0.246797 0.0107(6) Uiso d 1
Si Si10015 0.09474 0.046663 0.248117 0.0107(6) Uiso d 1
Si Si10016 0.238402 0.618862 0.247547 0.0107(6) Uiso d 1
Si Si10017 0.09507 0.405205 0.248478 0.0107(6) Uiso d 1
Si Si10018 0.523541 0.261719 0.248049 0.0107(6) Uiso d 1
Si Si10019 0.095076 0.333047 0.249095 0.0107(6) Uiso d 1
Si Si10020 0.09565 0.54777 0.250902 0.0107(6) Uiso d 1
Si Si10021 0.237567 0.261553 0.247658 0.0107(6) Uiso d 1
Si Si10022 0.595117 0.048077 0.250816 0.0107(6) Uiso d 1
Si Si10023 0.380906 0.404632 0.249871 0.0107(6) Uiso d 1
Si Si10024 0.452212 0.047751 0.250474 0.0107(6) Uiso d 1
Si Si10025 0.23841 0.119297 0.249122 0.0107(6) Uiso d 1
Si Si10026 0.095281 0.19084 0.250773 0.0107(6) Uiso d 1
Si Si10027 0.45184 0.189877 0.250854 0.0107(6) Uiso d 1
Si Si10028 0.595467 0.262013 0.250577 0.0107(6) Uiso d 1
Si Si10029 0.023466 0.261457 0.249894 0.0107(6) Uiso d 1
Si Si10030 0.380785 0.476294 0.250156 0.0107(6) Uiso d 1
Si Si10031 0.309312 0.547576 0.250825 0.0107(6) Uiso d 1
Si Si10032 0.309463 0.047858 0.250957 0.0107(6) Uiso d 1
Si Si10033 0.238444 0.333374 0.249051 0.0107(6) Uiso d 1
Si Si10034 0.380781 0.118696 0.24921 0.0107(6) Uiso d 1
Si Si10035 0.738412 0.047719 0.250917 0.0107(6) Uiso d 1
Si Si10036 0.238487 0.404989 0.250607 0.0107(6) Uiso d 1
Si Si10037 0.88104 0.047871 0.250878 0.0107(6) Uiso d 1
Si Si10038 0.095049 0.476648 0.250303 0.0107(6) Uiso d 1
Si Si10039 0.166683 0.047702 0.250831 0.0107(6) Uiso d 1
Si Si10040 0.238128 0.047427 0.252962 0.0107(6) Uiso d 1
Si Si10041 0.59498 0.119149 0.249894 0.0107(6) Uiso d 1
Si Si10042 0.452254 0.476176 0.250909 0.0107(6) Uiso d 1
Si Si10043 0.809148 0.047151 0.253057 0.0107(6) Uiso d 1
Si Si10044 0.666336 0.118554 0.250948 0.0107(6) Uiso d 1
Si Si10045 0.309191 0.404482 0.253053 0.0107(6) Uiso d 1
Si Si10046 0.809612 0.19081 0.251036 0.0107(6) Uiso d 1
Si Si10047 0.024259 0.047748 0.251004 0.0107(6) Uiso d 1
Si Si10048 0.166882 0.54775 0.251134 0.0107(6) Uiso d 1
Si Si10049 0.309791 0.619115 0.252262 0.0107(6) Uiso d 1
Si Si10050 0.166217 0.475863 0.251265 0.0107(6) Uiso d 1
Si Si10051 0.023911 0.333195 0.251323 0.0107(6) Uiso d 1
Si Si10052 0.309622 0.119341 0.252631 0.0107(6) Uiso d 1
Si Si10053 0.524086 0.190817 0.251498 0.0107(6) Uiso d 1
Si Si10054 0.666883 0.190272 0.251826 0.0107(6) Uiso d 1
Si Si10055 0.167035 0.333859 0.252058 0.0107(6) Uiso d 1
Si Si10056 0.166001 0.19002 0.253401 0.0107(6) Uiso d 1
Si Si10057 0.309842 0.333062 0.253358 0.0107(6) Uiso d 1
Si Si10058 0.380508 0.547368 0.254351 0.0107(6) Uiso d 1
Si Si10059 0.666556 0.261941 0.255034 0.0107(6) Uiso d 1
Si Si10060 0.095593 0.261855 0.254669 0.0107(6) Uiso d 1
Si Si10061 0.523107 0.047255 0.254648 0.0107(6) Uiso d 1
Si Si10062 0.452791 0.118895 0.254275 0.0107(6) Uiso d 1
Si Si10063 0.024098 0.119453 0.255715 0.0107(6) Uiso d 1
Si Si10064 0.738249 0.119024 0.256377 0.0107(6) Uiso d 1
Si Si10065 0.023287 0.404634 0.25557 0.0107(6) Uiso d 1
Si Si10066 0.238121 0.476231 0.255887 0.0107(6) Uiso d 1
Si Si13001 0.287088 0.431553 0.333 0.0060(6) Uiso d 1
Si Si13002 0.500084 0.072859 0.332752 0.0060(6) Uiso d 1
Si Si13003 0.211491 1.997999 0.33307 0.0060(6) Uiso d 1
Si Si13004 0.715424 0.000097 0.332463 0.0060(6) Uiso d 1
Si Si13005 0.068648 0.498966 0.333176 0.0060(6) Uiso d 1
Si Si13006 0.356971 0.572124 0.332767 0.0060(6) Uiso d 1
Si Si13007 0.068963 0.21273 0.332964 0.0060(6) Uiso d 1
Si Si13008 0.143185 0.216008 0.332836 0.0060(6) Uiso d 1
Si Si13009 0.6436 0.28829 0.332983 0.0060(6) Uiso d 1
Si Si13010 0.426425 0.070052 0.333014 0.0060(6) Uiso d 1
Si Si13011 0.358739 0.07098 0.333365 0.0060(6) Uiso d 1
Si Si13012 0.642453 0.142181 0.332064 0.0060(6) Uiso d 1
Si Si13013 0.357758 0.142996 0.33241 0.0060(6) Uiso d 1
Si Si13014 0.21525 0.357204 0.332494 0.0060(6) Uiso d 1
Si Si13015 0.429967 -0.000269 0.33296 0.0060(6) Uiso d 1
Si Si13016 0.354925 0.497701 0.333409 0.0060(6) Uiso d 1
Si Si13017 0.214483 0.071593 0.332808 0.0060(6) Uiso d 1
Si Si13018 0.787152 0.074203 0.332864 0.0060(6) Uiso d 1
Si Si13019 0.287384 0.499916 0.333115 0.0060(6) Uiso d 1
Si Si13020 0 0 0.33178 0.0060(6) Uiso d 1
Si Si13021 0.072354 0.142974 0.332987 0.0060(6) Uiso d 1
Si Si13022 0.283521 0.570274 0.332817 0.0060(6) Uiso d 1
Si Si13023 0.572266 0.213803 0.332728 0.0060(6) Uiso d 1
Si Si13024 0.142689 0.500086 0.332182 0.0060(6) Uiso d 1
Si Si13025 0.56989 0.14284 0.333278 0.0060(6) Uiso d 1
Si Si13026 0.144913 0.00041 0.333375 0.0060(6) Uiso d 1
Si Si13027 0.643462 0.06918 0.333279 0.0060(6) Uiso d 1
Si Si13028 0.713453 0.070341 0.333197 0.0060(6) Uiso d 1
Si Si13029 0.57125 0.285539 0.333034 0.0060(6) Uiso d 1
Si Si13030 0.285705 0.000449 0.332718 0.0060(6) Uiso d 1
Si Si13031 0.787119 0.143264 0.333514 0.0060(6) Uiso d 1
Si Si13032 0.213562 0.500009 0.334098 0.0060(6) Uiso d 1
Si Si13033 0.35621 0.000815 0.333829 0.0060(6) Uiso d 1
Si Si13034 0.428989 0.500887 0.33297 0.0060(6) Uiso d 1
Si Si13035 0.356435 0.428423 0.333192 0.0060(6) Uiso d 1
Si Si13036 0.498528 1.997572 0.333788 0.0060(6) Uiso d 1
Si Si13037 0.572714 0.001391 0.333445 0.0060(6) Uiso d 1
Si Si13038 0.783343 0.213786 0.333207 0.0060(6) Uiso d 1
Si Si13039 0.071029 -0.000528 0.334011 0.0060(6) Uiso d 1
Si Si13040 0.714047 0.143059 0.333675 0.0060(6) Uiso d 1
Si Si13041 0.855039 0.140626 0.333463 0.0060(6) Uiso d 1
Si Si13042 0.929173 0.070283 0.333016 0.0060(6) Uiso d 1
Si Si13043 0.213992 0.428232 0.333348 0.0060(6) Uiso d 1
Si Si13044 0.855776 0.071578 0.333653 0.0060(6) Uiso d 1
Si Si13045 0.643155 0.213945 0.334056 0.0060(6) Uiso d 1
Si Si13046 0.859618 0.001496 0.333774 0.0060(6) Uiso d 1
Si Si13047 0.071586 0.285312 0.333612 0.0060(6) Uiso d 1
Si Si13048 0.07147 0.786631 0.333335 0.0060(6) Uiso d 1
Si Si13049 0.49811 0.214623 0.333681 0.0060(6) Uiso d 1
Si Si13050 0.073597 0.359238 0.333427 0.0060(6) Uiso d 1
Si Si13051 0.216567 0.572186 0.333368 0.0060(6) Uiso d 1
Si Si13052 0.501868 0.144089 0.333994 0.0060(6) Uiso d 1
Si Si13053 0.071027 0.428683 0.333736 0.0060(6) Uiso d 1
Si Si13054 0.143939 0.286749 0.334109 0.0060(6) Uiso d 1
Si Si13055 0.143436 0.57187 0.33419 0.0060(6) Uiso d 1
Si Si13056 0.285853 0.071712 0.334331 0.0060(6) Uiso d 1
Si Si13057 0.926507 0.000494 0.33346 0.0060(6) Uiso d 1
Si Si13058 0.285457 0.641027 0.333885 0.0060(6) Uiso d 1
Si Si13059 0.6417 0.001523 0.333671 0.0060(6) Uiso d 1
Si Si13060 0.285878 0.356429 0.334091 0.0060(6) Uiso d 1
Si Si13061 0.141164 0.358299 0.333769 0.0060(6) Uiso d 1
Si Si13062 0.142505 0.425811 0.33342 0.0060(6) Uiso d 1
Si Si13063 0.428516 0.141653 0.333867 0.0060(6) Uiso d 1
Si Si13064 0.498793 0.282907 0.333578 0.0060(6) Uiso d 1
Si Si13065 0.570557 0.071426 0.333982 0.0060(6) Uiso d 1
Si Si13066 0.213058 0.214405 0.333985 0.0060(6) Uiso d 1
Si Si16001 0.547478 0.238049 0.411055 0.0107(6) Uiso d 1
Si Si16002 0.333197 0.595477 0.411754 0.0107(6) Uiso d 1
Si Si16003 0.190572 0.095564 0.410766 0.0107(6) Uiso d 1
Si Si16004 0.047936 0.309759 0.41107 0.0107(6) Uiso d 1
Si Si16005 0.405139 0.166893 0.411596 0.0107(6) Uiso d 1
Si Si16006 0.404858 0.452402 0.41032 0.0107(6) Uiso d 1
Si Si16007 0.762046 0.023657 0.413054 0.0107(6) Uiso d 1
Si Si16008 0.476276 0.095755 0.413413 0.0107(6) Uiso d 1
Si Si16009 0.119487 0.166787 0.412632 0.0107(6) Uiso d 1
Si Si16010 0.190393 0.380647 0.412117 0.0107(6) Uiso d 1
Si Si16011 0.618962 0.095299 0.413302 0.0107(6) Uiso d 1
Si Si16012 0.118906 0.238355 0.414081 0.0107(6) Uiso d 1
Si Si16013 0.119156 0.452385 0.412403 0.0107(6) Uiso d 1
Si Si16014 0.262169 0.380981 0.414059 0.0107(6) Uiso d 1
Si Si16015 0.619391 0.238358 0.414789 0.0107(6) Uiso d 1
Si Si16016 0.261731 0.024038 0.41534 0.0107(6) Uiso d 1
Si Si16017 0.118999 0.523767 0.414603 0.0107(6) Uiso d 1
Si Si16018 0.261702 0.52348 0.415368 0.0107(6) Uiso d 1
Si Si16019 0.333552 0.095192 0.41604 0.0107(6) Uiso d 1
Si Si16020 0.40446 0.523994 0.415623 0.0107(6) Uiso d 1
Si Si16021 0.119027 0.023583 0.415565 0.0107(6) Uiso d 1
Si Si16022 0.26227 0.095735 0.416084 0.0107(6) Uiso d 1
Si Si16023 0.976605 0.381053 0.415035 0.0107(6) Uiso d 1
Si Si16024 0.97631 0.023701 0.414466 0.0107(6) Uiso d 1
Si Si16025 0.190827 0.595199 0.416914 0.0107(6) Uiso d 1
Si Si16026 0.333415 0.380518 0.415886 0.0107(6) Uiso d 1
Si Si16027 0.476697 0.024189 0.414785 0.0107(6) Uiso d 1
Si Si16028 0.547394 0.023745 0.415889 0.0107(6) Uiso d 1
Si Si16029 0.619221 0.166424 0.416246 0.0107(6) Uiso d 1
Si Si16030 0.690812 0.237818 0.416434 0.0107(6) Uiso d 1
Si Si16031 0.690404 0.023185 0.414321 0.0107(6) Uiso d 1
Si Si16032 0.690022 0.166666 0.414122 0.0107(6) Uiso d 1
Si Si16033 0.261767 0.308738 0.417876 0.0107(6) Uiso d 1
Si Si16034 0.761979 0.16671 0.415997 0.0107(6) Uiso d 1
Si Si16035 0.047993 0.095243 0.417366 0.0107(6) Uiso d 1
Si Si16036 0.047571 0.380791 0.415945 0.0107(6) Uiso d 1
Si Si16037 0.761906 0.095273 0.41622 0.0107(6) Uiso d 1
Si Si16038 0.190211 0.452238 0.416486 0.0107(6) Uiso d 1
Si Si16039 0.690321 0.095108 0.417094 0.0107(6) Uiso d 1
Si Si16040 0.333333 0.666667 0.415957 0.0107(6) Uiso d 1
Si Si16041 0.476513 0.166743 0.415886 0.0107(6) Uiso d 1
Si Si16042 0.83332 0.023399 0.415911 0.0107(6) Uiso d 1
Si Si16043 0.119247 0.309898 0.416028 0.0107(6) Uiso d 1
Si Si16044 0.547272 0.095601 0.418672 0.0107(6) Uiso d 1
Si Si16045 0.047623 0.166476 0.416139 0.0107(6) Uiso d 1
Si Si16046 0.333743 0.52443 0.416391 0.0107(6) Uiso d 1
Si Si16047 0.33372 0.166205 0.416788 0.0107(6) Uiso d 1
Si Si16048 0.189588 0.523472 0.416896 0.0107(6) Uiso d 1
Si Si16049 0.047361 0.45245 0.418411 0.0107(6) Uiso d 1
Si Si16050 0.262027 0.45254 0.417518 0.0107(6) Uiso d 1
Si Si16051 0.69036 0.309094 0.418713 0.0107(6) Uiso d 1
Si Si16052 0.332291 0.023392 0.419458 0.0107(6) Uiso d 1
Si Si16053 0.191151 0.024686 0.419494 0.0107(6) Uiso d 1
Si Si16054 0.04776 0.238188 0.419755 0.0107(6) Uiso d 1
Si Si16055 0.40469 0.094432 0.420157 0.0107(6) Uiso d 1
Si Si16056 0.191323 0.3106 0.418988 0.0107(6) Uiso d 1
Si Si16057 0.189588 0.238028 0.420103 0.0107(6) Uiso d 1
Si Si16058 0.333326 0.451964 0.420664 0.0107(6) Uiso d 1
Si Si16059 0.04821 0.524774 0.421014 0.0107(6) Uiso d 1
Si Si16060 0.833046 0.09505 0.421586 0.0107(6) Uiso d 1
Si Si16061 0.262166 0.594649 0.421743 0.0107(6) Uiso d 1
Si Si16062 0.548425 0.167723 0.420829 0.0107(6) Uiso d 1
Si Si16063 0.618826 0.023731 0.422461 0.0107(6) Uiso d 1
Si Si16064 0.905045 0.024374 0.422588 0.0107(6) Uiso d 1
Si Si16065 0.475925 0.237909 0.422917 0.0107(6) Uiso d 1
Si Si16066 0.118898 0.380898 0.422946 0.0107(6) Uiso d 1
Si Si19001 0.859265 0.071456 0.499404 0.0060(6) Uiso d 1
Si Si19002 0.569535 0.282545 0.499617 0.0060(6) Uiso d 1
Si Si19003 0.213274 0.073813 0.499792 0.0060(6) Uiso d 1
Si Si19004 0.428314 0.143982 0.499135 0.0060(6) Uiso d 1
Si Si19005 0.501854 0.214193 0.499773 0.0060(6) Uiso d 1
Si Si19006 0.070709 1.000257 0.499018 0.0060(6) Uiso d 1
Si Si19007 0.360571 0.144255 0.499834 0.0060(6) Uiso d 1
Si Si19008 0.214262 0.999421 0.500797 0.0060(6) Uiso d 1
Si Si19009 0.642845 0.213777 0.498676 0.0060(6) Uiso d 1
Si Si19010 0.285785 0.071476 0.498425 0.0060(6) Uiso d 1
Si Si19011 0.642499 0.140278 0.500081 0.0060(6) Uiso d 1
Si Si19012 0.286095 0.143055 0.500909 0.0060(6) Uiso d 1
Si Si19013 0.357113 0.071483 0.501235 0.0060(6) Uiso d 1
Si Si19014 0.497095 0.071773 0.500314 0.0060(6) Uiso d 1
Si Si19015 0 0 0.5 0.0060(6) Uiso d 1
Si Si19016 0.5 0 0.5 0.0060(6) Uiso d 1
Si Si19017 0.572256 0.071831 0.499081 0.0060(6) Uiso d 1
Si Si19018 0.28251 1.997255 0.49994 0.0060(6) Uiso d 1
Si Si19019 0.713014 0.143286 0.49946 0.0060(6) Uiso d 1
Si Si19020 0.356535 0.999947 0.499697 0.0060(6) Uiso d 1
Si Si19021 0.499843 0.142731 0.499649 0.0060(6) Uiso d 1
Si Si19022 0.713415 0.213419 0.500825 0.0060(6) Uiso d 1
Si Si19023 0.426039 0.213088 0.500513 0.0060(6) Uiso d 1
Si Si19024 0.713663 0.069206 0.49978 0.0060(6) Uiso d 1
Si Si19025 0.144775 0.070176 0.500233 0.0060(6) Uiso d 1
Si Si19026 0.571675 0.142781 0.501407 0.0060(6) Uiso d 1
Si Si19027 0.431211 0.002337 0.500298 0.0060(6) Uiso d 1
Si Si19028 0.787339 0.144348 0.49971 0.0060(6) Uiso d 1
Si Si19029 0.572956 0.217789 0.500106 0.0060(6) Uiso d 1
Si Si19030 0.643944 0.073164 0.500849 0.0060(6) Uiso d 1
Si Si19031 0.143679 0.00093 0.500173 0.0060(6) Uiso d 1
Si Si19032 0.641608 0.28555 0.500483 0.0060(6) Uiso d 1
Si Si19033 0.783179 0.070778 0.500683 0.0060(6) Uiso d 1
Si Si19034 0.428921 0.069042 0.500544 0.0060(6) Uiso d 1
Cu Cur1a 0.020607 0.045493 0.135 0.0148(3) Uiso d 0.1667
Cu Cur1/1a -0.032277 0.011709 0.135 0.0148(3) Uiso d 0.1667
Cu Cur1/2a -0.040555 -0.038257 0.135 0.0148(3) Uiso d 0.1667
Cu Cur1/3a 0.007212 -0.035352 0.135 0.0148(3) Uiso d 0.1667
Cu Cur1/4a 0.045013 0.016408 0.135 0.0148(3) Uiso d 0.1667
Cu Cur1b -0.020607 -0.045493 0.135 0.0148(3) Uiso d 0.1667
Cu Cur1/1b 0.032277 -0.011709 0.135 0.0148(3) Uiso d 0.1667
Cu Cur1/2b 0.040555 0.038257 0.135 0.0148(3) Uiso d 0.1667
Cu Cur1/3b -0.007212 0.035352 0.135 0.0148(3) Uiso d 0.1667
Cu Cur1/4b -0.045013 -0.016408 0.135 0.0148(3) Uiso d 0.1667
Cu Cur2a 0.021193 0.045771 0.36 0.0148(3) Uiso d 0.1667
Cu Cur2/1a -0.032079 0.012285 0.36 0.0148(3) Uiso d 0.1667
Cu Cur2/2a -0.041019 -0.038178 0.36 0.0148(3) Uiso d 0.1667
Cu Cur2/3a 0.006728 -0.035881 0.36 0.0148(3) Uiso d 0.1667
Cu Cur2/4a 0.045177 0.016003 0.36 0.0148(3) Uiso d 0.1667
Cu Cur2b -0.021193 -0.045771 0.36 0.0148(3) Uiso d 0.1667
Cu Cur2/1b 0.032079 -0.012285 0.36 0.0148(3) Uiso d 0.1667
Cu Cur2/2b 0.041019 0.038178 0.36 0.0148(3) Uiso d 0.1667
Cu Cur2/3b -0.006728 0.035881 0.36 0.0148(3) Uiso d 0.1667
Cu Cur2/4b -0.045177 -0.016003 0.36 0.0148(3) Uiso d 0.1667

loop_
_atom_type_symbol
_atom_type_scat_dispersion_real
_atom_type_scat_dispersion_imag
_atom_type_scat_source
Cu 0.3201 1.2651 'International Tables Vol C tables 4.2.6.8 and 6.1.1.1'
Si 0.0817 0.0704 'International Tables Vol C tables 4.2.6.8 and 6.1.1.1'

loop_
_exptl_crystal_face_index_h
_exptl_crystal_face_index_k
_exptl_crystal_face_index_l
_exptl_crystal_face_perp_dist
2.00 -1.00 2.00 0.061
0.00 1.00 -2.00 0.084
-1.00 2.00 2.00 0.035
0.00 0.00 -1.00 0.049
0.00 0.00 1.00 0.027
1.00 2.00 1.00 0.068
-1.00 0.00 1.00 0.045
0.00 -1.00 -1.00 0.044
1.00 -1.00 -2.00 0.032
0.00 1.00 2.00 0.042
-1.00 -2.00 0.00 0.035
-1.00 0.00 -2.00 0.063
-2.00 1.00 2.00 0.044
